data_7157405
loop_
_publ_author_name
'Kato, Shin-Ichiro'
'Kijima, Tomokazu'
'Shiota, Yoshihito'
'Abe, Tsukasa'
'Kuwako, Satoshi'
'Miyauchi, Hidenori'
'Yoshikawa, Naoki'
'Yamamoto, Koji'
'Yoshizawa, Kazunari'
'Yoshihara, Toshitada'
'Tobita, Seiji'
'Nakamura, Yosuke'

_publ_section_title
;
 Chemical transformations of push-pull fluorenones: push-pull
 dibenzodicyanofulvenes as well as fluorenone- and
 dibenzodicyanofulvene-tetracyanobutadiene conjugates.
;
_journal_issue 22
_journal_name_full 'Organic &amp; biomolecular chemistry'
_journal_page_first 4198
_journal_page_last 4209
_journal_paper_doi 10.1039/c9ob02706h
_journal_volume 18
_journal_year 2020
_chemical_formula_moiety 'C46.5 H43 N3 O0.5'
_chemical_formula_sum 'C46.5 H43 N3 O0.5'
_chemical_formula_weight 651.87
_space_group_crystal_system triclinic
_space_group_IT_number 2
_space_group_name_Hall '-P 1'
_space_group_name_H-M_alt 'P -1'
_atom_sites_solution_hydrogens geom
_atom_sites_solution_primary direct
_atom_sites_solution_secondary difmap
_audit_update_record
;
2019-06-03 deposited with the CCDC.	2020-03-11 downloaded from the CCDC.
;
_cell_angle_alpha 78.525(8)
_cell_angle_beta 77.087(8)
_cell_angle_gamma 70.127(7)
_cell_formula_units_Z 4
_cell_length_a 13.3124(11)
_cell_length_b 17.3674(16)
_cell_length_c 17.7864(16)
_cell_measurement_reflns_used 7735
_cell_measurement_temperature 113
_cell_measurement_theta_max 27.50
_cell_measurement_theta_min 3.10
_cell_volume 3735.5(6)
_computing_cell_refinement 'CrystalClear-SM Expert 2.1 b29'
_computing_data_collection 'CrystalClear-SM Expert 2.1 b29 (Rigaku, 2013)'
_computing_data_reduction 'CrystalClear-SM Expert 2.1 b29'
_computing_molecular_graphics 'CrystalStructure 4.1'
_computing_publication_material 'CrystalStructure 4.1 (Rigaku, 2014)'
_computing_structure_refinement 'SHELXL2013 (Sheldrick, 2008)'
_computing_structure_solution 'SIR2011 (Burla, et al., 2012)'
_diffrn_ambient_temperature 113
_diffrn_detector_area_resol_mean 5.814
_diffrn_measured_fraction_theta_full 0.998
_diffrn_measured_fraction_theta_max 0.997
_diffrn_measurement_device_type 'Rigaku XtaLAB P200'
_diffrn_measurement_method \w
_diffrn_radiation_type 'Mo K\a'
_diffrn_radiation_wavelength 0.71075
_diffrn_reflns_av_R_equivalents 0.0511
_diffrn_reflns_Laue_measured_fraction_full 0.998
_diffrn_reflns_Laue_measured_fraction_max 0.997
_diffrn_reflns_limit_h_max 17
_diffrn_reflns_limit_h_min -17
_diffrn_reflns_limit_k_max 22
_diffrn_reflns_limit_k_min -22
_diffrn_reflns_limit_l_max 23
_diffrn_reflns_limit_l_min -22
_diffrn_reflns_number 122723
_diffrn_reflns_point_group_measured_fraction_full 0.998
_diffrn_reflns_point_group_measured_fraction_max 0.997
_diffrn_reflns_theta_full 25.242
_diffrn_reflns_theta_max 27.507
_diffrn_reflns_theta_min 3.031
_diffrn_standards_number 0
_exptl_absorpt_coefficient_mu 0.068
_exptl_absorpt_correction_T_max 0.999
_exptl_absorpt_correction_T_min 0.845
_exptl_absorpt_correction_type multi-scan
_exptl_absorpt_process_details 'REQAB (Rigaku, 1998)'
_exptl_crystal_colour purple
_exptl_crystal_density_diffrn 1.159
_exptl_crystal_density_method 'not measured'
_exptl_crystal_description prism
_exptl_crystal_F_000 1388.00
_exptl_crystal_size_max 0.430
_exptl_crystal_size_mid 0.380
_exptl_crystal_size_min 0.010
_refine_diff_density_max 0.70
_refine_diff_density_min -0.45
_refine_ls_extinction_method none
_refine_ls_goodness_of_fit_ref 1.085
_refine_ls_hydrogen_treatment constr
_refine_ls_number_parameters 903
_refine_ls_number_reflns 17126
_refine_ls_number_restraints 0
_refine_ls_R_factor_all 0.1070
_refine_ls_R_factor_gt 0.0716
_refine_ls_shift/su_max 0.000
_refine_ls_structure_factor_coef Fsqd
_refine_ls_weighting_details 'w = 1/[\s^2^(Fo^2^)+(0.1226P)^2^+0.8934P] where P=(Fo^2^+2Fc^2^)/3'
_refine_ls_weighting_scheme calc
_refine_ls_wR_factor_gt 0.2219
_refine_ls_wR_factor_ref 0.2415
_reflns_number_gt 10375
_reflns_number_total 17126
_reflns_threshold_expression F^2^>2.0\s(F^2^)
_cod_data_source_file c9ob02706h2.cif
_cod_data_source_block H_dcv
_cod_depositor_comments 'Adding full bibliography for 7157394--7157405.cif.'
_cod_database_code 7157405
_shelxl_res_file
;
TITL H_dcv
CELL  0.71075 13.31240 17.36740 17.78640 78.52500 77.08700 70.12700
ZERR  4 0.00110 0.00160 0.00160 0.00800 0.00800 0.00700
LATT 1
SFAC C H N O
UNIT 186 172 12 2
L.S. 15
FMAP 2
PLAN -25
WPDB -2
HTAB
BOND $H
CONF
LIST 4
TEMP -160.0
ACTA
SIZE 0.430 0.380 0.010
WGHT    0.122600    0.893400
FVAR       0.43386
O99   4    0.790946    0.227549    0.269219    11.00000    0.52651    0.38001 =
         0.96513   -0.13786    0.17753   -0.06716
AFIX 147
H99   2    0.804853    0.265225    0.284097    11.00000   -1.20000
AFIX   0
N16   3    0.150054    0.190494    0.796245    11.00000    0.08832    0.05819 =
         0.04092    0.01457   -0.02932   -0.02477
N18   3    0.030342    0.409166    0.659225    11.00000    0.06614    0.05838 =
         0.02981    0.00668   -0.01549   -0.00118
N27   3   -0.041264    0.339116   -0.076725    11.00000    0.07376    0.07314 =
         0.05828   -0.01308   -0.03185   -0.02114
N65   3    0.460916    0.098784   -0.152686    11.00000    0.06859    0.05613 =
         0.02839    0.00589   -0.01373   -0.00160
N67   3    0.334015    0.316875   -0.286068    11.00000    0.10161    0.05704 =
         0.04461    0.01646   -0.03856   -0.03467
N76   3    0.528411    0.158257    0.592252    11.00000    0.09309    0.07520 =
         0.06527   -0.01382   -0.04593   -0.02128
C1    1    0.178433    0.213071    0.591466    11.00000    0.03027    0.04406 =
         0.03561    0.01269   -0.00836   -0.00872
C2    1    0.211613    0.121811    0.598461    11.00000    0.03267    0.05077 =
         0.03458    0.00937   -0.00021   -0.00828
C3    1    0.250290    0.060395    0.658271    11.00000    0.04092    0.04962 =
         0.04066    0.01320   -0.00051   -0.00182
AFIX  43
H3    2    0.259957    0.074618    0.704473    11.00000   -1.20000
AFIX   0
C4    1    0.274434   -0.022210    0.648825    11.00000    0.05351    0.05176 =
         0.04455    0.01606    0.00484    0.00258
AFIX  43
H4    2    0.301270   -0.064505    0.688907    11.00000   -1.20000
AFIX   0
C5    1    0.259897   -0.043343    0.582128    11.00000    0.05443    0.04164 =
         0.05268    0.00872    0.01742    0.00183
AFIX  43
H5    2    0.276611   -0.099978    0.577073    11.00000   -1.20000
AFIX   0
C6    1    0.220979    0.017249    0.521910    11.00000    0.04661    0.04785 =
         0.04284    0.00383    0.01287   -0.00490
AFIX  43
H6    2    0.210294    0.002438    0.476347    11.00000   -1.20000
AFIX   0
C7    1    0.198220    0.099771    0.530162    11.00000    0.03184    0.04087 =
         0.03926    0.00705    0.00616   -0.00472
C8    1    0.166810    0.176801    0.474787    11.00000    0.03220    0.04342 =
         0.03308    0.00810    0.00181   -0.00699
C9    1    0.145145    0.186798    0.400417    11.00000    0.03381    0.04465 =
         0.03611   -0.00033    0.00394   -0.00793
C10   1    0.130673    0.267110    0.356513    11.00000    0.03865    0.04824 =
         0.03014    0.00473   -0.00123   -0.01065
C11   1    0.143413    0.330098    0.387439    11.00000    0.04104    0.04412 =
         0.03180    0.00436   -0.00396   -0.01197
AFIX  43
H11   2    0.137746    0.381834    0.355724    11.00000   -1.20000
AFIX   0
C12   1    0.164206    0.320956    0.463126    11.00000    0.03203    0.04341 =
         0.03092    0.00674   -0.00373   -0.00554
C13   1    0.168668    0.243483    0.508729    11.00000    0.03119    0.04324 =
         0.03238    0.00444   -0.00311   -0.00597
C14   1    0.143290    0.256781    0.653053    11.00000    0.03949    0.04666 =
         0.03235    0.00915   -0.01315   -0.01330
C15   1    0.149269    0.217115    0.731855    11.00000    0.04996    0.04607 =
         0.04068    0.00846   -0.01850   -0.01672
C17   1    0.084191    0.343110    0.651047    11.00000    0.04707    0.05310 =
         0.02499    0.00835   -0.01452   -0.00995
C19   1    0.105054    0.281703    0.280127    11.00000    0.04387    0.04579 =
         0.03420    0.00257   -0.00470   -0.01326
C20   1    0.082081    0.293196    0.216378    11.00000    0.03643    0.04133 =
         0.04009   -0.00151   -0.00213   -0.01223
C21   1    0.052296    0.304903    0.141368    11.00000    0.03263    0.03868 =
         0.03891   -0.00455   -0.00665   -0.00968
C22   1    0.008360    0.250160    0.122614    11.00000    0.05751    0.04019 =
         0.06206    0.00313   -0.02229   -0.01868
AFIX  43
H22   2   -0.000736    0.204439    0.159756    11.00000   -1.20000
AFIX   0
C23   1   -0.021826    0.261345    0.051510    11.00000    0.06335    0.04207 =
         0.07610   -0.00858   -0.02946   -0.02105
AFIX  43
H23   2   -0.052384    0.223427    0.040776    11.00000   -1.20000
AFIX   0
C24   1   -0.008938    0.327444   -0.006283    11.00000    0.03645    0.05337 =
         0.04636   -0.01504   -0.01494   -0.00510
C25   1    0.036953    0.381686    0.012618    11.00000    0.03411    0.04519 =
         0.03673   -0.00219   -0.00449   -0.01214
AFIX  43
H25   2    0.048104    0.426603   -0.024857    11.00000   -1.20000
AFIX   0
C26   1    0.065873    0.370654    0.084461    11.00000    0.03401    0.04406 =
         0.03569   -0.00549   -0.00485   -0.01585
AFIX  43
H26   2    0.095847    0.408632    0.095780    11.00000   -1.20000
AFIX   0
C28   1   -0.094296    0.285043   -0.092501    11.00000    0.08566    0.10071 =
         0.08284   -0.02578   -0.04358   -0.03116
AFIX  33
H28A  2   -0.111772    0.302075   -0.145195    11.00000   -1.20000
H28B  2   -0.045805    0.228026   -0.088290    11.00000   -1.20000
H28C  2   -0.161148    0.288487   -0.054678    11.00000   -1.20000
AFIX   0
C29   1   -0.020651    0.401831   -0.136781    11.00000    0.07836    0.11360 =
         0.04036   -0.00989   -0.01823   -0.03936
AFIX  33
H29A  2   -0.049634    0.400575   -0.182400    11.00000   -1.20000
H29B  2   -0.055754    0.455866   -0.118481    11.00000   -1.20000
H29C  2    0.057676    0.392383   -0.150956    11.00000   -1.20000
AFIX   0
C30   1    0.185758    0.389932    0.486793    11.00000    0.03607    0.04454 =
         0.02835    0.00708   -0.00415   -0.01176
C31   1    0.265969    0.377449    0.531409    11.00000    0.03645    0.04916 =
         0.04510    0.01454   -0.01633   -0.00938
AFIX  43
H31   2    0.308879    0.322811    0.547164    11.00000   -1.20000
AFIX   0
C32   1    0.283295    0.443347    0.552649    11.00000    0.04284    0.05626 =
         0.04632    0.01494   -0.02000   -0.02093
AFIX  43
H32   2    0.338753    0.433050    0.582325    11.00000   -1.20000
AFIX   0
C33   1    0.221657    0.525025    0.531830    11.00000    0.04243    0.04821 =
         0.03505    0.00878   -0.00919   -0.01681
C34   1    0.144163    0.537272    0.485746    11.00000    0.04026    0.04512 =
         0.03040    0.00714   -0.00726   -0.00996
AFIX  43
H34   2    0.101992    0.591993    0.469483    11.00000   -1.20000
AFIX   0
C35   1    0.127240    0.471558    0.463139    11.00000    0.03493    0.04636 =
         0.02626    0.00732   -0.00815   -0.00766
AFIX  43
H35   2    0.074723    0.482146    0.430847    11.00000   -1.20000
AFIX   0
C36   1    0.237630    0.595602    0.562882    11.00000    0.06562    0.06062 =
         0.04174    0.00528   -0.01719   -0.02810
C37   1    0.201248    0.585255    0.652097    11.00000    0.13474    0.07965 =
         0.04792   -0.00181   -0.02392   -0.04272
AFIX  33
H37A  2    0.243894    0.531080    0.674934    11.00000   -1.20000
H37B  2    0.212539    0.628767    0.673725    11.00000   -1.20000
H37C  2    0.124232    0.589355    0.664219    11.00000   -1.20000
AFIX   0
C38   1    0.357479    0.591377    0.543043    11.00000    0.07596    0.07764 =
         0.09189    0.00629   -0.03463   -0.04108
AFIX  33
H38A  2    0.401822    0.537216    0.564599    11.00000   -1.20000
H38B  2    0.379350    0.599456    0.486385    11.00000   -1.20000
H38C  2    0.367810    0.634761    0.565476    11.00000   -1.20000
AFIX   0
C39   1    0.169928    0.680494    0.528763    11.00000    0.08100    0.05213 =
         0.05771   -0.00233   -0.01563   -0.02367
AFIX  33
H39A  2    0.182531    0.723641    0.550080    11.00000   -1.20000
H39B  2    0.190941    0.687619    0.472002    11.00000   -1.20000
H39C  2    0.092934    0.684615    0.542344    11.00000   -1.20000
AFIX   0
C40   1    0.137286    0.118616    0.364938    11.00000    0.03813    0.04516 =
         0.03767    0.00402   -0.00031   -0.01139
C41   1    0.049357    0.088297    0.389380    11.00000    0.04554    0.05798 =
         0.06175   -0.01422    0.01255   -0.01554
AFIX  43
H41   2   -0.006400    0.110976    0.429984    11.00000   -1.20000
AFIX   0
C42   1    0.041727    0.026281    0.355922    11.00000    0.03803    0.06204 =
         0.06739   -0.00934    0.00917   -0.01898
AFIX  43
H42   2   -0.019823    0.007500    0.373658    11.00000   -1.20000
AFIX   0
C43   1    0.122071   -0.010355    0.296240    11.00000    0.04181    0.04762 =
         0.03958    0.00394   -0.00694   -0.01297
C44   1    0.209738    0.020339    0.272501    11.00000    0.04352    0.05737 =
         0.03295   -0.00077    0.00226   -0.01747
AFIX  43
H44   2    0.266173   -0.002710    0.232424    11.00000   -1.20000
AFIX   0
C45   1    0.216972    0.083655    0.305749    11.00000    0.04378    0.05274 =
         0.03289    0.00036    0.00199   -0.02005
AFIX  43
H45   2    0.277669    0.103402    0.287603    11.00000   -1.20000
AFIX   0
C46   1    0.108899   -0.077920    0.259540    11.00000    0.04550    0.05670 =
         0.05062   -0.00209   -0.00572   -0.01983
C47   1    0.081238   -0.146229    0.323201    11.00000    0.06074    0.06056 =
         0.06868   -0.00643    0.00645   -0.02783
AFIX  33
H47A  2    0.073103   -0.188987    0.298571    11.00000   -1.20000
H47B  2    0.139781   -0.170879    0.353955    11.00000   -1.20000
H47C  2    0.013336   -0.122021    0.357337    11.00000   -1.20000
AFIX   0
C48   1    0.016995   -0.039797    0.211525    11.00000    0.07281    0.08088 =
         0.08422   -0.00940   -0.03200   -0.02208
AFIX  33
H48A  2    0.008218   -0.082957    0.187830    11.00000   -1.20000
H48B  2   -0.050645   -0.014835    0.245548    11.00000   -1.20000
H48C  2    0.034733    0.002744    0.170540    11.00000   -1.20000
AFIX   0
C49   1    0.212515   -0.120309    0.206083    11.00000    0.06580    0.06473 =
         0.05238   -0.01231    0.00226   -0.02944
AFIX  33
H49A  2    0.200294   -0.163061    0.183919    11.00000   -1.20000
H49B  2    0.231776   -0.079287    0.163971    11.00000   -1.20000
H49C  2    0.271704   -0.145675    0.236189    11.00000   -1.20000
AFIX   0
C50   1    0.319407    0.295125   -0.081999    11.00000    0.02687    0.04502 =
         0.03435    0.00814   -0.00598   -0.01075
C51   1    0.288862    0.386439   -0.088965    11.00000    0.02769    0.04086 =
         0.03987    0.01097   -0.00281   -0.00768
C52   1    0.250417    0.448109   -0.148617    11.00000    0.03508    0.04809 =
         0.04091    0.01261   -0.00447   -0.00905
AFIX  43
H52   2    0.238058    0.434472   -0.194184    11.00000   -1.20000
AFIX   0
C53   1    0.230578    0.530506   -0.139510    11.00000    0.03938    0.04016 =
         0.05080    0.01460   -0.00231   -0.00340
AFIX  43
H53   2    0.203342    0.573325   -0.179088    11.00000   -1.20000
AFIX   0
C54   1    0.250033    0.550537   -0.073746    11.00000    0.04242    0.03956 =
         0.04707    0.00303    0.00880   -0.00396
AFIX  43
H54   2    0.237372    0.606816   -0.069335    11.00000   -1.20000
AFIX   0
C55   1    0.287860    0.489473   -0.013995    11.00000    0.03862    0.04107 =
         0.03950    0.00151    0.00717   -0.00591
AFIX  43
H55   2    0.301069    0.503646    0.030993    11.00000   -1.20000
AFIX   0
C56   1    0.306035    0.407267   -0.021211    11.00000    0.03117    0.03918 =
         0.03412    0.00506    0.00278   -0.00577
C57   1    0.336934    0.330013    0.033840    11.00000    0.03052    0.03803 =
         0.03245    0.00395    0.00269   -0.00555
C58   1    0.359208    0.319506    0.108022    11.00000    0.03554    0.04052 =
         0.03180    0.00169    0.00245   -0.00758
C59   1    0.374105    0.239325    0.151476    11.00000    0.03983    0.04530 =
         0.02808    0.00100    0.00201   -0.00964
C60   1    0.360913    0.176403    0.120521    11.00000    0.04272    0.03917 =
         0.02852    0.00642   -0.00202   -0.00797
AFIX  43
H60   2    0.367812    0.124316    0.151809    11.00000   -1.20000
AFIX   0
C61   1    0.337940    0.186359    0.045386    11.00000    0.03122    0.03987 =
         0.03167    0.00380   -0.00116   -0.00550
C62   1    0.332937    0.263837    0.000023    11.00000    0.02882    0.03951 =
         0.03027    0.00552   -0.00152   -0.00416
C63   1    0.349355    0.251599   -0.143413    11.00000    0.03543    0.04296 =
         0.03493    0.01224   -0.01457   -0.01318
C64   1    0.407579    0.165091   -0.142867    11.00000    0.04514    0.05221 =
         0.02466    0.00829   -0.01278   -0.01151
C66   1    0.339077    0.290507   -0.221930    11.00000    0.05451    0.04402 =
         0.04219    0.01139   -0.02432   -0.02160
C68   1    0.400041    0.223765    0.228141    11.00000    0.04380    0.04214 =
         0.03332    0.00116   -0.00091   -0.01174
C69   1    0.421584    0.210935    0.292589    11.00000    0.04174    0.03956 =
         0.03622    0.00069   -0.00225   -0.01089
C70   1    0.447914    0.197640    0.368621    11.00000    0.03670    0.04071 =
         0.03640   -0.00396   -0.00443   -0.01060
C71   1    0.437207    0.129090    0.422162    11.00000    0.03668    0.04345 =
         0.03458   -0.00559   -0.00441   -0.01520
AFIX  43
H71   2    0.411295    0.090449    0.407625    11.00000   -1.20000
AFIX   0
C72   1    0.463044    0.115791    0.495353    11.00000    0.03670    0.04770 =
         0.03325   -0.00202   -0.00597   -0.01307
AFIX  43
H72   2    0.454371    0.068468    0.530179    11.00000   -1.20000
AFIX   0
C73   1    0.501908    0.170805    0.519404    11.00000    0.04578    0.05184 =
         0.04865   -0.01257   -0.01682   -0.00922
C74   1    0.511880    0.239647    0.465403    11.00000    0.07897    0.05077 =
         0.07851   -0.01058   -0.03532   -0.02712
AFIX  43
H74   2    0.538015    0.278362    0.479585    11.00000   -1.20000
AFIX   0
C75   1    0.485132    0.252964    0.392716    11.00000    0.06954    0.04221 =
         0.06710    0.00412   -0.02361   -0.02637
AFIX  43
H75   2    0.492165    0.300884    0.358185    11.00000   -1.20000
AFIX   0
C77   1    0.581017    0.212143    0.609894    11.00000    0.11082    0.10457 =
         0.09284   -0.02717   -0.05906   -0.03281
AFIX  33
H77A  2    0.594808    0.195833    0.663558    11.00000   -1.20000
H77B  2    0.649841    0.207343    0.574087    11.00000   -1.20000
H77C  2    0.533766    0.269474    0.603895    11.00000   -1.20000
AFIX   0
C78   1    0.523863    0.087629    0.645030    11.00000    0.08706    0.13482 =
         0.03768   -0.00420   -0.01966   -0.05523
AFIX  33
H78A  2    0.545680    0.090348    0.693294    11.00000   -1.20000
H78B  2    0.449670    0.084651    0.656389    11.00000   -1.20000
H78C  2    0.573051    0.038404    0.622386    11.00000   -1.20000
AFIX   0
C79   1    0.314502    0.118004    0.022134    11.00000    0.03313    0.03964 =
         0.02827    0.00705   -0.00353   -0.00825
C80   1    0.375033    0.036066    0.043181    11.00000    0.03554    0.04218 =
         0.02483    0.00578   -0.00676   -0.00767
AFIX  43
H80   2    0.429801    0.024932    0.073683    11.00000   -1.20000
AFIX   0
C81   1    0.356809   -0.028990    0.020525    11.00000    0.04000    0.04204 =
         0.02957    0.00836   -0.00837   -0.00703
AFIX  43
H81   2    0.400100   -0.083844    0.035147    11.00000   -1.20000
AFIX   0
C82   1    0.276262   -0.016002   -0.023355    11.00000    0.04189    0.04662 =
         0.03301    0.00943   -0.00880   -0.01672
C83   1    0.212788    0.065923   -0.041206    11.00000    0.03749    0.05088 =
         0.04963    0.01812   -0.01880   -0.01621
AFIX  43
H83   2    0.155339    0.076804   -0.069177    11.00000   -1.20000
AFIX   0
C84   1    0.231033    0.131207   -0.019486    11.00000    0.03533    0.04259 =
         0.05022    0.01425   -0.01296   -0.00947
AFIX  43
H84   2    0.186403    0.185930   -0.032914    11.00000   -1.20000
AFIX   0
C85   1    0.260873   -0.085886   -0.055645    11.00000    0.06668    0.05574 =
         0.04425    0.00907   -0.02241   -0.02445
C86   1    0.295002   -0.074098   -0.144626    11.00000    0.16315    0.08332 =
         0.04530    0.00756   -0.03346   -0.04815
AFIX  33
H86A  2    0.285698   -0.118350   -0.166391    11.00000   -1.20000
H86B  2    0.249826   -0.020524   -0.166626    11.00000   -1.20000
H86C  2    0.371225   -0.075910   -0.157550    11.00000   -1.20000
AFIX   0
C87   1    0.141115   -0.082919   -0.035036    11.00000    0.07450    0.07116 =
         0.10971    0.00691   -0.04615   -0.03325
AFIX  33
H87A  2    0.131812   -0.127780   -0.055856    11.00000   -1.20000
H87B  2    0.119239   -0.089370    0.021665    11.00000   -1.20000
H87C  2    0.096046   -0.029718   -0.057796    11.00000   -1.20000
AFIX   0
C88   1    0.329290   -0.171682   -0.023493    11.00000    0.07020    0.05094 =
         0.05317   -0.00281   -0.01475   -0.02191
AFIX  33
H88A  2    0.316423   -0.213948   -0.045948    11.00000   -1.20000
H88B  2    0.406217   -0.175612   -0.037241    11.00000   -1.20000
H88C  2    0.308988   -0.180360    0.033274    11.00000   -1.20000
AFIX   0
C89   1    0.365611    0.388464    0.143492    11.00000    0.03768    0.04084 =
         0.03331    0.00134   -0.00211   -0.00816
C90   1    0.281557    0.425514    0.199204    11.00000    0.03827    0.04955 =
         0.03164    0.00039    0.00237   -0.01761
AFIX  43
H90   2    0.220260    0.406277    0.215429    11.00000   -1.20000
AFIX   0
C91   1    0.285941    0.490703    0.231711    11.00000    0.03939    0.04822 =
         0.03174   -0.00366    0.00257   -0.01395
AFIX  43
H91   2    0.226919    0.515541    0.269423    11.00000   -1.20000
AFIX   0
C92   1    0.374608    0.520421    0.210363    11.00000    0.03601    0.04374 =
         0.03664    0.00145   -0.00476   -0.01186
C93   1    0.459018    0.481720    0.154418    11.00000    0.03403    0.05814 =
         0.06389   -0.01026    0.00462   -0.01761
AFIX  43
H93   2    0.520994    0.500157    0.138510    11.00000   -1.20000
AFIX   0
C94   1    0.454625    0.417760    0.121889    11.00000    0.03477    0.05788 =
         0.05889   -0.01319    0.01207   -0.01300
AFIX  43
H94   2    0.513398    0.393056    0.083954    11.00000   -1.20000
AFIX   0
C95   1    0.384539    0.590060    0.245734    11.00000    0.04517    0.05426 =
         0.04873   -0.00510   -0.00650   -0.02061
C96   1    0.475108    0.553388    0.295303    11.00000    0.07532    0.08018 =
         0.08001   -0.01366   -0.03262   -0.02618
AFIX  33
H96A  2    0.482626    0.597376    0.318532    11.00000   -1.20000
H96B  2    0.456810    0.511370    0.336673    11.00000   -1.20000
H96C  2    0.543589    0.528054    0.262284    11.00000   -1.20000
AFIX   0
C97   1    0.279193    0.632485    0.296847    11.00000    0.06332    0.05967 =
         0.05263   -0.01794    0.00753   -0.02863
AFIX  33
H97A  2    0.289009    0.676689    0.318367    11.00000   -1.20000
H97B  2    0.221219    0.656004    0.265515    11.00000   -1.20000
H97C  2    0.259723    0.591998    0.339474    11.00000   -1.20000
AFIX   0
C98   1    0.413797    0.656491    0.180904    11.00000    0.05574    0.05465 =
         0.06834   -0.00876    0.00728   -0.02605
AFIX  33
H98A  2    0.419898    0.700790    0.204480    11.00000   -1.20000
H98B  2    0.483076    0.631444    0.148562    11.00000   -1.20000
H98C  2    0.356971    0.679370    0.148556    11.00000   -1.20000
AFIX   0
C100  1    0.682588    0.270652    0.219063    11.00000    0.13013    0.18652 =
         0.58238    0.07826    0.11341    0.02911
AFIX 137
H10A  2    0.635488    0.235419    0.232440    11.00000   -1.20000
H10B  2    0.709818    0.275137    0.162942    11.00000   -1.20000
H10C  2    0.641273    0.325736    0.233486    11.00000   -1.20000
AFIX   0
HKLF 4
 
REM  H_dcv
REM R1 =  0.0716 for   10375 Fo > 4sig(Fo)  and  0.1070 for all   17126 data
REM    903 parameters refined using      0 restraints
 
END  
     
WGHT      0.1225      0.8983 

REM No hydrogen bonds found for HTAB generation

REM Highest difference peak  0.697,  deepest hole -0.447,  1-sigma level  0.052
Q1    1   0.6288  0.3587  0.2646  11.00000  0.05    0.70
Q2    1   0.8760  0.1367  0.2325  11.00000  0.05    0.47
Q3    1   0.6960  0.2791  0.2394  11.00000  0.05    0.42
Q4    1   0.0780  0.2603  0.2594  11.00000  0.05    0.38
Q5    1   0.4985  0.0705  0.2435  11.00000  0.05    0.37
Q6    1   0.6637  0.2390  0.2047  11.00000  0.05    0.34
Q7    1   0.0052  0.4341  0.2591  11.00000  0.05    0.33
Q8    1   0.1066  0.3101  0.3796  11.00000  0.05    0.33
Q9    1   0.0236  0.2882  0.1301  11.00000  0.05    0.33
Q10   1   0.1266  0.1649  0.3822  11.00000  0.05    0.32
Q11   1   0.4780  0.2190  0.3736  11.00000  0.05    0.32
Q12   1   0.1443  0.2249  0.4926  11.00000  0.05    0.31
Q13   1   0.2270  0.5600  0.5504  11.00000  0.05    0.31
Q14   1   0.2703 -0.0547 -0.0447  11.00000  0.05    0.31
Q15   1   0.4785  0.0464  0.6388  11.00000  0.05    0.30
Q16   1   0.1267  0.2344  0.6288  11.00000  0.05    0.30
Q17   1   0.0150  0.3537 -0.0014  11.00000  0.05    0.30
Q18   1   0.5156  0.1442  0.6093  11.00000  0.05    0.29
Q19   1   0.1070 -0.0354  0.2789  11.00000  0.05    0.29
Q20   1   0.1932  0.5047 -0.1494  11.00000  0.05    0.29
Q21   1   0.1824  0.0616  0.5242  11.00000  0.05    0.28
Q22   1   0.1658  0.3628  0.4726  11.00000  0.05    0.28
Q23   1   0.1798  0.1626  0.7583  11.00000  0.05    0.28
Q24   1   0.5221  0.1994  0.4903  11.00000  0.05    0.28
Q25   1   0.0963 -0.0018  0.3170  11.00000  0.05    0.28
;

loop_
_symmetry_equiv_pos_site_id
_space_group_symop_operation_xyz
1 +X,+Y,+Z
2 -X,-Y,-Z

loop_
_atom_site_label
_atom_site_type_symbol
_atom_site_fract_x
_atom_site_fract_y
_atom_site_fract_z
_atom_site_U_iso_or_equiv
_atom_site_adp_type
_atom_site_occupancy
_atom_site_site_symmetry_multiplicity
_atom_site_calc_flag
_atom_site_refinement_flags
_atom_site_disorder_assembly
_atom_site_disorder_group
O99 O 0.7910(14) 0.2276(8) 0.2692(14) 0.687(15) Uani 1 2 d . . .
N16 N 0.15005(19) 0.19049(13) 0.79624(11) 0.0620(6) Uani 1 2 d . . .
N18 N 0.03034(17) 0.40917(13) 0.65922(10) 0.0568(5) Uani 1 2 d . . .
N27 N -0.04126(19) 0.33912(14) -0.07672(13) 0.0647(6) Uani 1 2 d . . .
N65 N 0.46092(17) 0.09878(13) -0.15269(10) 0.0565(5) Uani 1 2 d . . .
N67 N 0.3340(2) 0.31687(13) -0.28607(12) 0.0642(6) Uani 1 2 d . . .
N76 N 0.5284(2) 0.15826(15) 0.59225(14) 0.0730(7) Uani 1 2 d . . .
C1 C 0.17843(15) 0.21307(13) 0.59147(11) 0.0396(5) Uani 1 2 d . . .
C2 C 0.21161(16) 0.12181(14) 0.59846(12) 0.0437(5) Uani 1 2 d . . .
C3 C 0.25029(17) 0.06039(14) 0.65827(13) 0.0508(6) Uani 1 2 d . . .
C4 C 0.2744(2) -0.02221(15) 0.64882(14) 0.0604(7) Uani 1 2 d . . .
C5 C 0.25990(19) -0.04334(14) 0.58213(14) 0.0606(7) Uani 1 2 d . . .
C6 C 0.22098(18) 0.01725(14) 0.52191(13) 0.0532(6) Uani 1 2 d . . .
C7 C 0.19822(16) 0.09977(13) 0.53016(12) 0.0429(5) Uani 1 2 d . . .
C8 C 0.16681(15) 0.17680(13) 0.47479(11) 0.0406(5) Uani 1 2 d . . .
C9 C 0.14515(16) 0.18680(13) 0.40042(12) 0.0417(5) Uani 1 2 d . . .
C10 C 0.13067(16) 0.26711(13) 0.35651(11) 0.0420(5) Uani 1 2 d . . .
C11 C 0.14341(16) 0.33010(13) 0.38744(11) 0.0411(5) Uani 1 2 d . . .
C12 C 0.16421(15) 0.32096(13) 0.46313(11) 0.0391(5) Uani 1 2 d . . .
C13 C 0.16867(15) 0.24348(13) 0.50873(11) 0.0388(4) Uani 1 2 d . . .
C14 C 0.14329(16) 0.25678(13) 0.65305(11) 0.0405(5) Uani 1 2 d . . .
C15 C 0.14927(18) 0.21712(13) 0.73186(13) 0.0454(5) Uani 1 2 d . . .
C17 C 0.08419(18) 0.34311(14) 0.65105(11) 0.0438(5) Uani 1 2 d . . .
C19 C 0.10505(17) 0.28170(13) 0.28013(12) 0.0429(5) Uani 1 2 d . . .
C20 C 0.08208(16) 0.29320(13) 0.21638(12) 0.0405(5) Uani 1 2 d . . .
C21 C 0.05230(15) 0.30490(12) 0.14137(12) 0.0371(4) Uani 1 2 d . . .
C22 C 0.00836(19) 0.25016(14) 0.12261(15) 0.0518(6) Uani 1 2 d . . .
C23 C -0.0218(2) 0.26135(14) 0.05151(16) 0.0562(6) Uani 1 2 d . . .
C24 C -0.00894(16) 0.32744(14) -0.00628(13) 0.0451(5) Uani 1 2 d . . .
C25 C 0.03695(15) 0.38169(13) 0.01262(12) 0.0394(4) Uani 1 2 d . . .
C26 C 0.06587(15) 0.37065(12) 0.08446(11) 0.0371(4) Uani 1 2 d . . .
C28 C -0.0943(3) 0.2850(2) -0.09250(19) 0.0823(9) Uani 1 2 d . . .
C29 C -0.0207(3) 0.4018(2) -0.13678(15) 0.0736(8) Uani 1 2 d . . .
C30 C 0.18576(16) 0.38993(13) 0.48679(11) 0.0385(4) Uani 1 2 d . . .
C31 C 0.26597(16) 0.37745(14) 0.53141(13) 0.0461(5) Uani 1 2 d . . .
C32 C 0.28329(17) 0.44335(14) 0.55265(13) 0.0481(5) Uani 1 2 d . . .
C33 C 0.22166(17) 0.52502(13) 0.53183(12) 0.0428(5) Uani 1 2 d . . .
C34 C 0.14416(16) 0.53727(13) 0.48575(11) 0.0410(5) Uani 1 2 d . . .
C35 C 0.12724(15) 0.47156(13) 0.46314(11) 0.0384(4) Uani 1 2 d . . .
C36 C 0.2376(2) 0.59560(16) 0.56288(13) 0.0542(6) Uani 1 2 d . . .
C37 C 0.2013(3) 0.5853(2) 0.65210(16) 0.0845(10) Uani 1 2 d . . .
C38 C 0.3575(2) 0.59138(19) 0.54304(19) 0.0765(8) Uani 1 2 d . . .
C39 C 0.1699(2) 0.68049(15) 0.52876(16) 0.0629(7) Uani 1 2 d . . .
C40 C 0.13729(16) 0.11862(13) 0.36494(12) 0.0431(5) Uani 1 2 d . . .
C41 C 0.04936(19) 0.08830(15) 0.38938(15) 0.0579(6) Uani 1 2 d . . .
C42 C 0.04173(18) 0.02628(16) 0.35592(15) 0.0578(6) Uani 1 2 d . . .
C43 C 0.12207(17) -0.01035(13) 0.29624(12) 0.0447(5) Uani 1 2 d . . .
C44 C 0.20974(17) 0.02034(14) 0.27250(12) 0.0464(5) Uani 1 2 d . . .
C45 C 0.21697(17) 0.08365(13) 0.30575(12) 0.0441(5) Uani 1 2 d . . .
C46 C 0.10890(18) -0.07792(15) 0.25954(14) 0.0510(5) Uani 1 2 d . . .
C47 C 0.0812(2) -0.14623(16) 0.32320(16) 0.0642(7) Uani 1 2 d . . .
C48 C 0.0170(2) -0.03980(19) 0.21152(19) 0.0769(8) Uani 1 2 d . . .
C49 C 0.2125(2) -0.12031(16) 0.20608(14) 0.0599(6) Uani 1 2 d . . .
C50 C 0.31941(14) 0.29512(13) -0.08200(11) 0.0374(4) Uani 1 2 d . . .
C51 C 0.28886(15) 0.38644(12) -0.08897(12) 0.0398(5) Uani 1 2 d . . .
C52 C 0.25042(16) 0.44811(13) -0.14862(13) 0.0454(5) Uani 1 2 d . . .
C53 C 0.23058(17) 0.53051(13) -0.13951(14) 0.0497(6) Uani 1 2 d . . .
C54 C 0.25003(17) 0.55054(14) -0.07375(13) 0.0493(6) Uani 1 2 d . . .
C55 C 0.28786(16) 0.48947(13) -0.01400(12) 0.0447(5) Uani 1 2 d . . .
C56 C 0.30604(15) 0.40727(12) -0.02121(11) 0.0390(5) Uani 1 2 d . . .
C57 C 0.33693(15) 0.33001(12) 0.03384(11) 0.0376(4) Uani 1 2 d . . .
C58 C 0.35921(16) 0.31951(12) 0.10802(11) 0.0394(5) Uani 1 2 d . . .
C59 C 0.37411(16) 0.23933(13) 0.15148(11) 0.0408(5) Uani 1 2 d . . .
C60 C 0.36091(16) 0.17640(13) 0.12052(11) 0.0403(5) Uani 1 2 d . . .
C61 C 0.33794(15) 0.18636(12) 0.04539(11) 0.0377(4) Uani 1 2 d . . .
C62 C 0.33294(15) 0.26384(12) 0.00002(11) 0.0366(4) Uani 1 2 d . . .
C63 C 0.34935(16) 0.25160(13) -0.14341(11) 0.0386(5) Uani 1 2 d . . .
C64 C 0.40758(17) 0.16509(14) -0.14287(11) 0.0424(5) Uani 1 2 d . . .
C66 C 0.33908(18) 0.29051(13) -0.22193(13) 0.0451(5) Uani 1 2 d . . .
C68 C 0.40004(17) 0.22377(13) 0.22814(12) 0.0420(5) Uani 1 2 d . . .
C69 C 0.42158(16) 0.21094(13) 0.29259(12) 0.0412(5) Uani 1 2 d . . .
C70 C 0.44791(16) 0.19764(12) 0.36862(12) 0.0388(4) Uani 1 2 d . . .
C71 C 0.43721(15) 0.12909(12) 0.42216(11) 0.0377(4) Uani 1 2 d . . .
C72 C 0.46304(15) 0.11579(13) 0.49535(11) 0.0397(5) Uani 1 2 d . . .
C73 C 0.50191(18) 0.17081(14) 0.51940(13) 0.0480(5) Uani 1 2 d . . .
C74 C 0.5119(2) 0.23965(16) 0.46540(17) 0.0636(7) Uani 1 2 d . . .
C75 C 0.4851(2) 0.25296(14) 0.39272(15) 0.0569(6) Uani 1 2 d . . .
C77 C 0.5810(3) 0.2121(2) 0.6099(2) 0.0939(11) Uani 1 2 d . . .
C78 C 0.5239(3) 0.0876(2) 0.64503(15) 0.0806(9) Uani 1 2 d . . .
C79 C 0.31450(15) 0.11800(12) 0.02213(11) 0.0365(4) Uani 1 2 d . . .
C80 C 0.37503(15) 0.03607(12) 0.04318(10) 0.0366(4) Uani 1 2 d . . .
C81 C 0.35681(16) -0.02899(13) 0.02052(11) 0.0402(5) Uani 1 2 d . . .
C82 C 0.27626(17) -0.01600(13) -0.02336(11) 0.0415(5) Uani 1 2 d . . .
C83 C 0.21279(17) 0.06592(14) -0.04121(13) 0.0471(5) Uani 1 2 d . . .
C84 C 0.23103(16) 0.13121(13) -0.01949(13) 0.0455(5) Uani 1 2 d . . .
C85 C 0.2609(2) -0.08589(15) -0.05564(14) 0.0543(6) Uani 1 2 d . . .
C86 C 0.2950(4) -0.0741(2) -0.14463(16) 0.0944(11) Uani 1 2 d . . .
C87 C 0.1411(2) -0.08292(19) -0.0350(2) 0.0800(9) Uani 1 2 d . . .
C88 C 0.3293(2) -0.17168(15) -0.02349(15) 0.0572(6) Uani 1 2 d . . .
C89 C 0.36561(16) 0.38846(12) 0.14349(11) 0.0399(5) Uani 1 2 d . . .
C90 C 0.28156(16) 0.42551(13) 0.19920(11) 0.0410(5) Uani 1 2 d . . .
C91 C 0.28594(16) 0.49070(13) 0.23171(11) 0.0414(5) Uani 1 2 d . . .
C92 C 0.37461(16) 0.52042(13) 0.21036(12) 0.0402(5) Uani 1 2 d . . .
C93 C 0.45902(17) 0.48172(15) 0.15442(14) 0.0530(6) Uani 1 2 d . . .
C94 C 0.45462(17) 0.41776(15) 0.12189(14) 0.0534(6) Uani 1 2 d . . .
C95 C 0.38454(18) 0.59006(14) 0.24573(13) 0.0485(5) Uani 1 2 d . . .
C96 C 0.4751(2) 0.55339(19) 0.29530(18) 0.0743(8) Uani 1 2 d . . .
C97 C 0.2792(2) 0.63249(16) 0.29685(14) 0.0574(6) Uani 1 2 d . . .
C98 C 0.4138(2) 0.65649(15) 0.18090(15) 0.0601(6) Uani 1 2 d . . .
C100 C 0.6826(6) 0.2707(6) 0.2191(8) 0.368(9) Uani 1 2 d . . .
H3 H 0.25996 0.07462 0.70447 0.0610 Uiso 1 2 calc R . .
H4 H 0.30127 -0.0645 0.68891 0.0725 Uiso 1 2 calc R . .
H5 H 0.27661 -0.09998 0.57707 0.0727 Uiso 1 2 calc R . .
H6 H 0.21029 0.00244 0.47635 0.0638 Uiso 1 2 calc R . .
H10A H 0.63549 0.23542 0.23244 0.4418 Uiso 1 2 calc R . .
H10B H 0.70982 0.27514 0.16294 0.4418 Uiso 1 2 calc R . .
H10C H 0.64127 0.32574 0.23349 0.4418 Uiso 1 2 calc R . .
H11 H 0.13775 0.38183 0.35572 0.0493 Uiso 1 2 calc R . .
H22 H -0.00074 0.20444 0.15976 0.0621 Uiso 1 2 calc R . .
H23 H -0.05238 0.22343 0.04078 0.0675 Uiso 1 2 calc R . .
H25 H 0.0481 0.4266 -0.02486 0.0473 Uiso 1 2 calc R . .
H26 H 0.09585 0.40863 0.09578 0.0445 Uiso 1 2 calc R . .
H28A H -0.11177 0.30208 -0.14519 0.0987 Uiso 1 2 calc R . .
H28B H -0.0458 0.22803 -0.08829 0.0987 Uiso 1 2 calc R . .
H28C H -0.16115 0.28849 -0.05468 0.0987 Uiso 1 2 calc R . .
H29A H -0.04963 0.40058 -0.1824 0.0883 Uiso 1 2 calc R . .
H29B H -0.05575 0.45587 -0.11848 0.0883 Uiso 1 2 calc R . .
H29C H 0.05768 0.39238 -0.15096 0.0883 Uiso 1 2 calc R . .
H31 H 0.30888 0.32281 0.54716 0.0553 Uiso 1 2 calc R . .
H32 H 0.33875 0.43305 0.58232 0.0578 Uiso 1 2 calc R . .
H34 H 0.10199 0.59199 0.46948 0.0492 Uiso 1 2 calc R . .
H35 H 0.07472 0.48215 0.43085 0.0461 Uiso 1 2 calc R . .
H37A H 0.24389 0.53108 0.67493 0.1014 Uiso 1 2 calc R . .
H37B H 0.21254 0.62877 0.67373 0.1014 Uiso 1 2 calc R . .
H37C H 0.12423 0.58935 0.66422 0.1014 Uiso 1 2 calc R . .
H38A H 0.40182 0.53722 0.5646 0.0918 Uiso 1 2 calc R . .
H38B H 0.37935 0.59946 0.48638 0.0918 Uiso 1 2 calc R . .
H38C H 0.36781 0.63476 0.56548 0.0918 Uiso 1 2 calc R . .
H39A H 0.18253 0.72364 0.55008 0.0755 Uiso 1 2 calc R . .
H39B H 0.19094 0.68762 0.472 0.0755 Uiso 1 2 calc R . .
H39C H 0.09293 0.68461 0.54234 0.0755 Uiso 1 2 calc R . .
H41 H -0.0064 0.11098 0.42998 0.0695 Uiso 1 2 calc R . .
H42 H -0.01982 0.0075 0.37366 0.0694 Uiso 1 2 calc R . .
H44 H 0.26617 -0.00271 0.23242 0.0556 Uiso 1 2 calc R . .
H45 H 0.27767 0.1034 0.2876 0.0529 Uiso 1 2 calc R . .
H47A H 0.0731 -0.18899 0.29857 0.0770 Uiso 1 2 calc R . .
H47B H 0.13978 -0.17088 0.35395 0.0770 Uiso 1 2 calc R . .
H47C H 0.01334 -0.12202 0.35734 0.0770 Uiso 1 2 calc R . .
H48A H 0.00822 -0.08296 0.18783 0.0923 Uiso 1 2 calc R . .
H48B H -0.05065 -0.01484 0.24555 0.0923 Uiso 1 2 calc R . .
H48C H 0.03473 0.00274 0.17054 0.0923 Uiso 1 2 calc R . .
H49A H 0.20029 -0.16306 0.18392 0.0719 Uiso 1 2 calc R . .
H49B H 0.23178 -0.07929 0.16397 0.0719 Uiso 1 2 calc R . .
H49C H 0.2717 -0.14568 0.23619 0.0719 Uiso 1 2 calc R . .
H52 H 0.23806 0.43447 -0.19418 0.0545 Uiso 1 2 calc R . .
H53 H 0.20334 0.57333 -0.17909 0.0597 Uiso 1 2 calc R . .
H54 H 0.23737 0.60682 -0.06933 0.0592 Uiso 1 2 calc R . .
H55 H 0.30107 0.50365 0.03099 0.0537 Uiso 1 2 calc R . .
H60 H 0.36781 0.12432 0.15181 0.0484 Uiso 1 2 calc R . .
H71 H 0.41129 0.09045 0.40762 0.0453 Uiso 1 2 calc R . .
H72 H 0.45437 0.06847 0.53018 0.0476 Uiso 1 2 calc R . .
H74 H 0.53801 0.27836 0.47958 0.0763 Uiso 1 2 calc R . .
H75 H 0.49216 0.30088 0.35819 0.0683 Uiso 1 2 calc R . .
H77A H 0.59481 0.19583 0.66356 0.1126 Uiso 1 2 calc R . .
H77B H 0.64984 0.20734 0.57409 0.1126 Uiso 1 2 calc R . .
H77C H 0.53377 0.26947 0.60389 0.1126 Uiso 1 2 calc R . .
H78A H 0.54568 0.09035 0.69329 0.0967 Uiso 1 2 calc R . .
H78B H 0.44967 0.08465 0.65639 0.0967 Uiso 1 2 calc R . .
H78C H 0.57305 0.0384 0.62239 0.0967 Uiso 1 2 calc R . .
H80 H 0.4298 0.02493 0.07368 0.0439 Uiso 1 2 calc R . .
H81 H 0.4001 -0.08384 0.03515 0.0483 Uiso 1 2 calc R . .
H83 H 0.15534 0.0768 -0.06918 0.0565 Uiso 1 2 calc R . .
H84 H 0.1864 0.18593 -0.03291 0.0545 Uiso 1 2 calc R . .
H86A H 0.2857 -0.11835 -0.16639 0.1132 Uiso 1 2 calc R . .
H86B H 0.24983 -0.02052 -0.16663 0.1132 Uiso 1 2 calc R . .
H86C H 0.37123 -0.07591 -0.15755 0.1132 Uiso 1 2 calc R . .
H87A H 0.13181 -0.12778 -0.05586 0.0960 Uiso 1 2 calc R . .
H87B H 0.11924 -0.08937 0.02166 0.0960 Uiso 1 2 calc R . .
H87C H 0.09605 -0.02972 -0.0578 0.0960 Uiso 1 2 calc R . .
H88A H 0.31642 -0.21395 -0.04595 0.0686 Uiso 1 2 calc R . .
H88B H 0.40622 -0.17561 -0.03724 0.0686 Uiso 1 2 calc R . .
H88C H 0.30899 -0.18036 0.03327 0.0686 Uiso 1 2 calc R . .
H90 H 0.22026 0.40628 0.21543 0.0492 Uiso 1 2 calc R . .
H91 H 0.22692 0.51554 0.26942 0.0496 Uiso 1 2 calc R . .
H93 H 0.52099 0.50016 0.13851 0.0636 Uiso 1 2 calc R . .
H94 H 0.5134 0.39306 0.08395 0.0641 Uiso 1 2 calc R . .
H96A H 0.48263 0.59738 0.31853 0.0891 Uiso 1 2 calc R . .
H96B H 0.45681 0.51137 0.33667 0.0891 Uiso 1 2 calc R . .
H96C H 0.54359 0.52805 0.26228 0.0891 Uiso 1 2 calc R . .
H97A H 0.28901 0.67669 0.31837 0.0688 Uiso 1 2 calc R . .
H97B H 0.22122 0.656 0.26551 0.0688 Uiso 1 2 calc R . .
H97C H 0.25972 0.592 0.33947 0.0688 Uiso 1 2 calc R . .
H98A H 0.4199 0.70079 0.20448 0.0721 Uiso 1 2 calc R . .
H98B H 0.48308 0.63144 0.14856 0.0721 Uiso 1 2 calc R . .
H98C H 0.35697 0.67937 0.14856 0.0721 Uiso 1 2 calc R . .
H99 H 0.80485 0.26523 0.2841 0.8239 Uiso 1 2 calc R . .

loop_
_atom_site_aniso_label
_atom_site_aniso_U_11
_atom_site_aniso_U_22
_atom_site_aniso_U_33
_atom_site_aniso_U_12
_atom_site_aniso_U_13
_atom_site_aniso_U_23
O99 0.53(2) 0.380(16) 0.97(4) -0.067(14) 0.18(2) -0.138(19)
N16 0.0883(16) 0.0582(13) 0.0409(11) -0.0248(11) -0.0293(11) 0.0146(10)
N18 0.0661(13) 0.0584(13) 0.0298(10) -0.0012(10) -0.0155(9) 0.0067(9)
N27 0.0738(14) 0.0731(15) 0.0583(13) -0.0211(12) -0.0319(11) -0.0131(11)
N65 0.0686(13) 0.0561(13) 0.0284(9) -0.0016(11) -0.0137(9) 0.0059(9)
N67 0.1016(18) 0.0570(13) 0.0446(12) -0.0347(12) -0.0386(12) 0.0165(10)
N76 0.0931(17) 0.0752(16) 0.0653(15) -0.0213(13) -0.0459(13) -0.0138(13)
C1 0.0303(10) 0.0441(12) 0.0356(11) -0.0087(8) -0.0084(8) 0.0127(9)
C2 0.0327(10) 0.0508(13) 0.0346(11) -0.0083(9) -0.0002(8) 0.0094(10)
C3 0.0409(12) 0.0496(13) 0.0407(12) -0.0018(10) -0.0005(9) 0.0132(10)
C4 0.0535(14) 0.0518(14) 0.0445(14) 0.0026(11) 0.0048(11) 0.0161(11)
C5 0.0544(14) 0.0416(13) 0.0527(15) 0.0018(11) 0.0174(11) 0.0087(11)
C6 0.0466(13) 0.0478(13) 0.0428(12) -0.0049(10) 0.0129(10) 0.0038(10)
C7 0.0318(10) 0.0409(12) 0.0393(11) -0.0047(9) 0.0062(8) 0.0070(9)
C8 0.0322(10) 0.0434(12) 0.0331(10) -0.0070(9) 0.0018(8) 0.0081(9)
C9 0.0338(10) 0.0447(12) 0.0361(11) -0.0079(9) 0.0039(8) -0.0003(9)
C10 0.0386(11) 0.0482(12) 0.0301(10) -0.0107(9) -0.0012(8) 0.0047(9)
C11 0.0410(11) 0.0441(12) 0.0318(10) -0.0120(9) -0.0040(8) 0.0044(9)
C12 0.0320(10) 0.0434(12) 0.0309(10) -0.0055(8) -0.0037(8) 0.0067(9)
C13 0.0312(10) 0.0432(11) 0.0324(10) -0.0060(8) -0.0031(8) 0.0044(9)
C14 0.0395(11) 0.0467(12) 0.0323(11) -0.0133(9) -0.0132(8) 0.0092(9)
C15 0.0500(12) 0.0461(12) 0.0407(12) -0.0167(10) -0.0185(10) 0.0085(10)
C17 0.0471(12) 0.0531(14) 0.0250(10) -0.0100(11) -0.0145(9) 0.0083(9)
C19 0.0439(12) 0.0458(12) 0.0342(11) -0.0133(10) -0.0047(9) 0.0026(9)
C20 0.0364(10) 0.0413(11) 0.0401(12) -0.0122(9) -0.0021(9) -0.0015(9)
C21 0.0326(10) 0.0387(11) 0.0389(11) -0.0097(8) -0.0066(8) -0.0046(9)
C22 0.0575(14) 0.0402(12) 0.0621(15) -0.0187(10) -0.0223(12) 0.0031(11)
C23 0.0634(15) 0.0421(13) 0.0761(17) -0.0210(11) -0.0295(13) -0.0086(12)
C24 0.0365(11) 0.0534(13) 0.0464(12) -0.0051(9) -0.0149(9) -0.0150(11)
C25 0.0341(10) 0.0452(12) 0.0367(11) -0.0121(9) -0.0045(8) -0.0022(9)
C26 0.0340(10) 0.0441(11) 0.0357(10) -0.0159(9) -0.0049(8) -0.0055(9)
C28 0.086(2) 0.101(2) 0.083(2) -0.0312(18) -0.0436(17) -0.0258(18)
C29 0.0784(19) 0.114(3) 0.0404(14) -0.0394(18) -0.0182(13) -0.0099(15)
C30 0.0361(10) 0.0445(12) 0.0284(10) -0.0118(9) -0.0042(8) 0.0071(8)
C31 0.0365(11) 0.0492(13) 0.0451(12) -0.0094(9) -0.0163(9) 0.0145(10)
C32 0.0428(12) 0.0563(14) 0.0463(13) -0.0209(10) -0.0200(10) 0.0149(11)
C33 0.0424(11) 0.0482(13) 0.0350(11) -0.0168(10) -0.0092(9) 0.0088(9)
C34 0.0403(11) 0.0451(12) 0.0304(10) -0.0100(9) -0.0073(8) 0.0071(9)
C35 0.0349(10) 0.0464(12) 0.0263(10) -0.0077(9) -0.0081(8) 0.0073(8)
C36 0.0656(15) 0.0606(15) 0.0417(13) -0.0281(12) -0.0172(11) 0.0053(11)
C37 0.135(3) 0.080(2) 0.0479(16) -0.043(2) -0.0239(17) -0.0018(14)
C38 0.0760(19) 0.078(2) 0.092(2) -0.0411(16) -0.0346(17) 0.0063(16)
C39 0.0810(18) 0.0521(15) 0.0577(15) -0.0237(13) -0.0156(13) -0.0023(12)
C40 0.0381(11) 0.0452(12) 0.0377(11) -0.0114(9) -0.0003(9) 0.0040(9)
C41 0.0455(13) 0.0580(15) 0.0617(15) -0.0155(11) 0.0126(11) -0.0142(12)
C42 0.0380(12) 0.0620(15) 0.0674(16) -0.0190(11) 0.0092(11) -0.0093(13)
C43 0.0418(12) 0.0476(12) 0.0396(11) -0.0130(10) -0.0069(9) 0.0039(10)
C44 0.0435(12) 0.0574(14) 0.0330(11) -0.0175(10) 0.0023(9) -0.0008(10)
C45 0.0438(12) 0.0527(13) 0.0329(11) -0.0200(10) 0.0020(9) 0.0004(9)
C46 0.0455(12) 0.0567(14) 0.0506(13) -0.0198(11) -0.0057(10) -0.0021(11)
C47 0.0607(16) 0.0606(16) 0.0687(17) -0.0278(13) 0.0065(13) -0.0064(13)
C48 0.0728(19) 0.081(2) 0.084(2) -0.0221(16) -0.0320(16) -0.0094(16)
C49 0.0658(16) 0.0647(16) 0.0524(14) -0.0294(13) 0.0023(12) -0.0123(12)
C50 0.0269(9) 0.0450(11) 0.0343(10) -0.0107(8) -0.0060(8) 0.0081(9)
C51 0.0277(9) 0.0409(11) 0.0399(11) -0.0077(8) -0.0028(8) 0.0110(9)
C52 0.0351(11) 0.0481(13) 0.0409(12) -0.0091(9) -0.0045(9) 0.0126(10)
C53 0.0394(11) 0.0402(12) 0.0508(14) -0.0034(9) -0.0023(10) 0.0146(10)
C54 0.0424(12) 0.0396(12) 0.0471(13) -0.0040(9) 0.0088(10) 0.0030(10)
C55 0.0386(11) 0.0411(12) 0.0395(11) -0.0059(9) 0.0072(9) 0.0015(9)
C56 0.0312(10) 0.0392(11) 0.0341(10) -0.0058(8) 0.0028(8) 0.0051(9)
C57 0.0305(10) 0.0380(11) 0.0325(10) -0.0056(8) 0.0027(8) 0.0040(8)
C58 0.0355(10) 0.0405(11) 0.0318(10) -0.0076(8) 0.0024(8) 0.0017(9)
C59 0.0398(11) 0.0453(12) 0.0281(10) -0.0096(9) 0.0020(8) 0.0010(9)
C60 0.0427(11) 0.0392(11) 0.0285(10) -0.0080(9) -0.0020(8) 0.0064(8)
C61 0.0312(10) 0.0399(11) 0.0317(10) -0.0055(8) -0.0012(8) 0.0038(9)
C62 0.0288(9) 0.0395(11) 0.0303(10) -0.0042(8) -0.0015(7) 0.0055(8)
C63 0.0354(10) 0.0430(11) 0.0349(11) -0.0132(9) -0.0146(8) 0.0122(9)
C64 0.0451(12) 0.0522(14) 0.0247(10) -0.0115(10) -0.0128(9) 0.0083(9)
C66 0.0545(13) 0.0440(12) 0.0422(12) -0.0216(10) -0.0243(10) 0.0114(10)
C68 0.0438(12) 0.0421(12) 0.0333(11) -0.0117(9) -0.0009(9) 0.0012(9)
C69 0.0417(11) 0.0396(11) 0.0362(11) -0.0109(9) -0.0022(9) 0.0007(9)
C70 0.0367(10) 0.0407(11) 0.0364(11) -0.0106(9) -0.0044(8) -0.0040(9)
C71 0.0367(10) 0.0435(11) 0.0346(10) -0.0152(9) -0.0044(8) -0.0056(9)
C72 0.0367(10) 0.0477(12) 0.0333(10) -0.0131(9) -0.0060(8) -0.0020(9)
C73 0.0458(12) 0.0518(13) 0.0486(13) -0.0092(10) -0.0168(10) -0.0126(11)
C74 0.0790(18) 0.0508(14) 0.0785(19) -0.0271(13) -0.0353(15) -0.0106(13)
C75 0.0695(16) 0.0422(13) 0.0671(16) -0.0264(12) -0.0236(13) 0.0041(11)
C77 0.111(3) 0.105(3) 0.093(2) -0.033(2) -0.059(2) -0.027(2)
C78 0.087(2) 0.135(3) 0.0377(14) -0.055(2) -0.0197(14) -0.0042(16)
C79 0.0331(10) 0.0396(11) 0.0283(10) -0.0083(8) -0.0035(8) 0.0070(8)
C80 0.0355(10) 0.0422(11) 0.0248(9) -0.0077(8) -0.0068(8) 0.0058(8)
C81 0.0400(11) 0.0420(11) 0.0296(10) -0.0070(9) -0.0084(8) 0.0084(9)
C82 0.0419(11) 0.0466(12) 0.0330(11) -0.0167(9) -0.0088(9) 0.0094(9)
C83 0.0375(11) 0.0509(13) 0.0496(13) -0.0162(10) -0.0188(10) 0.0181(10)
C84 0.0353(11) 0.0426(12) 0.0502(13) -0.0095(9) -0.0130(9) 0.0143(10)
C85 0.0667(15) 0.0557(14) 0.0442(13) -0.0245(12) -0.0224(11) 0.0091(11)
C86 0.163(4) 0.083(2) 0.0453(16) -0.048(2) -0.0335(19) 0.0076(15)
C87 0.0745(19) 0.0712(19) 0.110(2) -0.0333(16) -0.0461(18) 0.0069(17)
C88 0.0702(16) 0.0509(14) 0.0532(14) -0.0219(12) -0.0147(12) -0.0028(11)
C89 0.0377(11) 0.0408(11) 0.0333(10) -0.0082(9) -0.0021(8) 0.0013(9)
C90 0.0383(11) 0.0495(12) 0.0316(10) -0.0176(9) 0.0024(8) 0.0004(9)
C91 0.0394(11) 0.0482(12) 0.0317(10) -0.0140(9) 0.0026(8) -0.0037(9)
C92 0.0360(10) 0.0437(12) 0.0366(11) -0.0119(9) -0.0048(8) 0.0014(9)
C93 0.0340(11) 0.0581(14) 0.0639(15) -0.0176(10) 0.0046(10) -0.0103(12)
C94 0.0348(11) 0.0579(14) 0.0589(15) -0.0130(10) 0.0121(10) -0.0132(12)
C95 0.0452(12) 0.0543(14) 0.0487(13) -0.0206(10) -0.0065(10) -0.0051(11)
C96 0.0753(19) 0.080(2) 0.080(2) -0.0262(16) -0.0326(16) -0.0137(16)
C97 0.0633(15) 0.0597(15) 0.0526(14) -0.0286(12) 0.0075(12) -0.0179(12)
C98 0.0557(14) 0.0546(14) 0.0683(17) -0.0261(12) 0.0073(12) -0.0088(12)
C100 0.130(6) 0.187(8) 0.58(2) 0.029(5) 0.113(10) 0.078(9)

loop_
_atom_type_symbol
_atom_type_description
_atom_type_scat_dispersion_real
_atom_type_scat_dispersion_imag
_atom_type_scat_source
C C 0.0033 0.0016
;
International Tables for Crystallography
(Vol. C, Tables 4.2.6.8 and 6.1.1.4)
;
H H 0.0000 0.0000
;
International Tables for Crystallography
(Vol. C, Table 6.1.1.4)
;
N N 0.0061 0.0033
;
International Tables for Crystallography
(Vol. C, Tables 4.2.6.8 and 6.1.1.4)
;
O O 0.0106 0.0060
;
International Tables for Crystallography
(Vol. C, Tables 4.2.6.8 and 6.1.1.4)
;

loop_
_geom_angle_atom_site_label_1
_geom_angle_atom_site_label_2
_geom_angle_atom_site_label_3
_geom_angle
_geom_angle_publ_flag
_geom_angle_site_symmetry_1
_geom_angle_site_symmetry_2
_geom_angle_site_symmetry_3
C24 N27 C28 120.3(2) yes . . .
C24 N27 C29 121.4(3) yes . . .
C28 N27 C29 118.3(3) yes . . .
C73 N76 C77 118.8(2) yes . . .
C73 N76 C78 122.0(3) yes . . .
C77 N76 C78 118.3(3) yes . . .
C2 C1 C13 105.88(19) yes . . .
C2 C1 C14 124.39(17) yes . . .
C13 C1 C14 128.42(18) yes . . .
C1 C2 C3 131.4(2) yes . . .
C1 C2 C7 108.58(17) yes . . .
C3 C2 C7 120.0(2) yes . . .
C2 C3 C4 118.7(2) yes . . .
C3 C4 C5 121.0(2) yes . . .
C4 C5 C6 121.0(2) yes . . .
C5 C6 C7 118.5(2) yes . . .
C2 C7 C6 120.74(19) yes . . .
C2 C7 C8 107.7(2) yes . . .
C6 C7 C8 131.4(2) yes . . .
C7 C8 C9 129.3(2) yes . . .
C7 C8 C13 108.31(18) yes . . .
C9 C8 C13 122.30(19) yes . . .
C8 C9 C10 117.0(2) yes . . .
C8 C9 C40 123.30(19) yes . . .
C10 C9 C40 119.71(19) yes . . .
C9 C10 C11 120.24(19) yes . . .
C9 C10 C19 119.5(2) yes . . .
C11 C10 C19 120.29(19) yes . . .
C10 C11 C12 123.21(19) yes . . .
C11 C12 C13 116.1(2) yes . . .
C11 C12 C30 118.02(18) yes . . .
C13 C12 C30 125.76(19) yes . . .
C1 C13 C8 107.41(18) yes . . .
C1 C13 C12 132.1(2) yes . . .
C8 C13 C12 120.45(19) yes . . .
C1 C14 C15 122.01(19) yes . . .
C1 C14 C17 126.36(18) yes . . .
C15 C14 C17 111.13(18) yes . . .
N16 C15 C14 175.5(2) yes . . .
N18 C17 C14 170.9(2) yes . . .
C10 C19 C20 178.8(3) yes . . .
C19 C20 C21 177.9(3) yes . . .
C20 C21 C22 120.48(19) yes . . .
C20 C21 C26 122.0(2) yes . . .
C22 C21 C26 117.6(2) yes . . .
C21 C22 C23 121.0(2) yes . . .
C22 C23 C24 122.0(3) yes . . .
N27 C24 C23 121.7(3) yes . . .
N27 C24 C25 121.7(2) yes . . .
C23 C24 C25 116.6(2) yes . . .
C24 C25 C26 121.0(2) yes . . .
C21 C26 C25 121.7(2) yes . . .
C12 C30 C31 122.58(18) yes . . .
C12 C30 C35 120.2(2) yes . . .
C31 C30 C35 117.2(2) yes . . .
C30 C31 C32 120.88(19) yes . . .
C31 C32 C33 122.0(2) yes . . .
C32 C33 C34 117.0(2) yes . . .
C32 C33 C36 119.8(2) yes . . .
C34 C33 C36 123.16(18) yes . . .
C33 C34 C35 121.48(18) yes . . .
C30 C35 C34 121.4(2) yes . . .
C33 C36 C37 107.7(2) yes . . .
C33 C36 C38 109.9(2) yes . . .
C33 C36 C39 112.2(2) yes . . .
C37 C36 C38 110.0(3) yes . . .
C37 C36 C39 108.4(2) yes . . .
C38 C36 C39 108.6(2) yes . . .
C9 C40 C41 121.37(19) yes . . .
C9 C40 C45 121.1(2) yes . . .
C41 C40 C45 117.5(2) yes . . .
C40 C41 C42 121.2(2) yes . . .
C41 C42 C43 122.1(2) yes . . .
C42 C43 C44 116.1(2) yes . . .
C42 C43 C46 120.2(2) yes . . .
C44 C43 C46 123.61(18) yes . . .
C43 C44 C45 121.81(19) yes . . .
C40 C45 C44 121.2(2) yes . . .
C43 C46 C47 110.7(2) yes . . .
C43 C46 C48 109.2(2) yes . . .
C43 C46 C49 112.4(2) yes . . .
C47 C46 C48 109.1(2) yes . . .
C47 C46 C49 106.87(19) yes . . .
C48 C46 C49 108.6(2) yes . . .
C51 C50 C62 106.05(19) yes . . .
C51 C50 C63 124.50(17) yes . . .
C62 C50 C63 128.21(18) yes . . .
C50 C51 C52 131.1(2) yes . . .
C50 C51 C56 108.39(17) yes . . .
C52 C51 C56 120.5(2) yes . . .
C51 C52 C53 118.3(2) yes . . .
C52 C53 C54 121.0(2) yes . . .
C53 C54 C55 121.0(2) yes . . .
C54 C55 C56 118.9(2) yes . . .
C51 C56 C55 120.28(17) yes . . .
C51 C56 C57 107.90(19) yes . . .
C55 C56 C57 131.7(2) yes . . .
C56 C57 C58 129.2(2) yes . . .
C56 C57 C62 108.35(18) yes . . .
C58 C57 C62 122.32(18) yes . . .
C57 C58 C59 117.1(2) yes . . .
C57 C58 C89 122.67(17) yes . . .
C59 C58 C89 120.20(18) yes . . .
C58 C59 C60 120.28(19) yes . . .
C58 C59 C68 119.9(2) yes . . .
C60 C59 C68 119.77(19) yes . . .
C59 C60 C61 123.07(19) yes . . .
C60 C61 C62 116.3(2) yes . . .
C60 C61 C79 117.96(18) yes . . .
C62 C61 C79 125.63(19) yes . . .
C50 C62 C57 107.54(17) yes . . .
C50 C62 C61 132.1(2) yes . . .
C57 C62 C61 120.34(18) yes . . .
C50 C63 C64 126.68(18) yes . . .
C50 C63 C66 122.72(19) yes . . .
C64 C63 C66 110.08(18) yes . . .
N65 C64 C63 170.6(2) yes . . .
N67 C66 C63 175.8(2) yes . . .
C59 C68 C69 179.8(2) yes . . .
C68 C69 C70 178.5(3) yes . . .
C69 C70 C71 121.8(2) yes . . .
C69 C70 C75 121.2(2) yes . . .
C71 C70 C75 117.0(2) yes . . .
C70 C71 C72 122.0(2) yes . . .
C71 C72 C73 121.14(19) yes . . .
N76 C73 C72 121.8(2) yes . . .
N76 C73 C74 121.7(3) yes . . .
C72 C73 C74 116.5(2) yes . . .
C73 C74 C75 122.1(3) yes . . .
C70 C75 C74 121.3(2) yes . . .
C61 C79 C80 120.10(19) yes . . .
C61 C79 C84 122.60(17) yes . . .
C80 C79 C84 117.3(2) yes . . .
C79 C80 C81 121.4(2) yes . . .
C80 C81 C82 121.54(18) yes . . .
C81 C82 C83 116.7(2) yes . . .
C81 C82 C85 122.76(18) yes . . .
C83 C82 C85 120.4(2) yes . . .
C82 C83 C84 122.1(2) yes . . .
C79 C84 C83 120.89(18) yes . . .
C82 C85 C86 108.3(2) yes . . .
C82 C85 C87 109.9(2) yes . . .
C82 C85 C88 112.8(2) yes . . .
C86 C85 C87 109.7(3) yes . . .
C86 C85 C88 108.2(2) yes . . .
C87 C85 C88 108.0(2) yes . . .
C58 C89 C90 120.2(2) yes . . .
C58 C89 C94 121.82(18) yes . . .
C90 C89 C94 118.0(2) yes . . .
C89 C90 C91 120.7(2) yes . . .
C90 C91 C92 121.71(17) yes . . .
C91 C92 C93 116.7(2) yes . . .
C91 C92 C95 123.69(18) yes . . .
C93 C92 C95 119.6(2) yes . . .
C92 C93 C94 121.7(2) yes . . .
C89 C94 C93 121.23(19) yes . . .
C92 C95 C96 108.36(19) yes . . .
C92 C95 C97 112.1(2) yes . . .
C92 C95 C98 110.4(2) yes . . .
C96 C95 C97 109.1(2) yes . . .
C96 C95 C98 109.1(2) yes . . .
C97 C95 C98 107.69(18) yes . . .
C100 O99 H99 109.470 no . . .
C2 C3 H3 120.618 no . . .
C4 C3 H3 120.635 no . . .
C3 C4 H4 119.502 no . . .
C5 C4 H4 119.528 no . . .
C4 C5 H5 119.492 no . . .
C6 C5 H5 119.478 no . . .
C5 C6 H6 120.745 no . . .
C7 C6 H6 120.740 no . . .
C10 C11 H11 118.388 no . . .
C12 C11 H11 118.400 no . . .
C21 C22 H22 119.480 no . . .
C23 C22 H22 119.499 no . . .
C22 C23 H23 118.986 no . . .
C24 C23 H23 118.997 no . . .
C24 C25 H25 119.480 no . . .
C26 C25 H25 119.501 no . . .
C21 C26 H26 119.142 no . . .
C25 C26 H26 119.142 no . . .
N27 C28 H28A 109.462 no . . .
N27 C28 H28B 109.460 no . . .
N27 C28 H28C 109.467 no . . .
H28A C28 H28B 109.480 no . . .
H28A C28 H28C 109.474 no . . .
H28B C28 H28C 109.484 no . . .
N27 C29 H29A 109.483 no . . .
N27 C29 H29B 109.471 no . . .
N27 C29 H29C 109.472 no . . .
H29A C29 H29B 109.468 no . . .
H29A C29 H29C 109.463 no . . .
H29B C29 H29C 109.470 no . . .
C30 C31 H31 119.554 no . . .
C32 C31 H31 119.570 no . . .
C31 C32 H32 119.008 no . . .
C33 C32 H32 119.020 no . . .
C33 C34 H34 119.266 no . . .
C35 C34 H34 119.252 no . . .
C30 C35 H35 119.307 no . . .
C34 C35 H35 119.307 no . . .
C36 C37 H37A 109.469 no . . .
C36 C37 H37B 109.470 no . . .
C36 C37 H37C 109.466 no . . .
H37A C37 H37B 109.480 no . . .
H37A C37 H37C 109.471 no . . .
H37B C37 H37C 109.471 no . . .
C36 C38 H38A 109.466 no . . .
C36 C38 H38B 109.471 no . . .
C36 C38 H38C 109.472 no . . .
H38A C38 H38B 109.477 no . . .
H38A C38 H38C 109.463 no . . .
H38B C38 H38C 109.478 no . . .
C36 C39 H39A 109.471 no . . .
C36 C39 H39B 109.476 no . . .
C36 C39 H39C 109.471 no . . .
H39A C39 H39B 109.469 no . . .
H39A C39 H39C 109.471 no . . .
H39B C39 H39C 109.468 no . . .
C40 C41 H41 119.395 no . . .
C42 C41 H41 119.394 no . . .
C41 C42 H42 118.957 no . . .
C43 C42 H42 118.967 no . . .
C43 C44 H44 119.088 no . . .
C45 C44 H44 119.099 no . . .
C40 C45 H45 119.394 no . . .
C44 C45 H45 119.395 no . . .
C46 C47 H47A 109.474 no . . .
C46 C47 H47B 109.472 no . . .
C46 C47 H47C 109.470 no . . .
H47A C47 H47B 109.470 no . . .
H47A C47 H47C 109.472 no . . .
H47B C47 H47C 109.469 no . . .
C46 C48 H48A 109.473 no . . .
C46 C48 H48B 109.465 no . . .
C46 C48 H48C 109.476 no . . .
H48A C48 H48B 109.465 no . . .
H48A C48 H48C 109.477 no . . .
H48B C48 H48C 109.471 no . . .
C46 C49 H49A 109.473 no . . .
C46 C49 H49B 109.475 no . . .
C46 C49 H49C 109.466 no . . .
H49A C49 H49B 109.477 no . . .
H49A C49 H49C 109.467 no . . .
H49B C49 H49C 109.469 no . . .
C51 C52 H52 120.845 no . . .
C53 C52 H52 120.856 no . . .
C52 C53 H53 119.488 no . . .
C54 C53 H53 119.495 no . . .
C53 C54 H54 119.524 no . . .
C55 C54 H54 119.509 no . . .
C54 C55 H55 120.536 no . . .
C56 C55 H55 120.545 no . . .
C59 C60 H60 118.457 no . . .
C61 C60 H60 118.475 no . . .
C70 C71 H71 118.999 no . . .
C72 C71 H71 119.007 no . . .
C71 C72 H72 119.438 no . . .
C73 C72 H72 119.424 no . . .
C73 C74 H74 118.925 no . . .
C75 C74 H74 118.930 no . . .
C70 C75 H75 119.366 no . . .
C74 C75 H75 119.367 no . . .
N76 C77 H77A 109.472 no . . .
N76 C77 H77B 109.476 no . . .
N76 C77 H77C 109.468 no . . .
H77A C77 H77B 109.469 no . . .
H77A C77 H77C 109.471 no . . .
H77B C77 H77C 109.472 no . . .
N76 C78 H78A 109.468 no . . .
N76 C78 H78B 109.474 no . . .
N76 C78 H78C 109.476 no . . .
H78A C78 H78B 109.473 no . . .
H78A C78 H78C 109.466 no . . .
H78B C78 H78C 109.469 no . . .
C79 C80 H80 119.326 no . . .
C81 C80 H80 119.306 no . . .
C80 C81 H81 119.220 no . . .
C82 C81 H81 119.236 no . . .
C82 C83 H83 118.960 no . . .
C84 C83 H83 118.957 no . . .
C79 C84 H84 119.554 no . . .
C83 C84 H84 119.559 no . . .
C85 C86 H86A 109.468 no . . .
C85 C86 H86B 109.472 no . . .
C85 C86 H86C 109.464 no . . .
H86A C86 H86B 109.483 no . . .
H86A C86 H86C 109.475 no . . .
H86B C86 H86C 109.465 no . . .
C85 C87 H87A 109.477 no . . .
C85 C87 H87B 109.470 no . . .
C85 C87 H87C 109.476 no . . .
H87A C87 H87B 109.469 no . . .
H87A C87 H87C 109.466 no . . .
H87B C87 H87C 109.470 no . . .
C85 C88 H88A 109.466 no . . .
C85 C88 H88B 109.475 no . . .
C85 C88 H88C 109.474 no . . .
H88A C88 H88B 109.471 no . . .
H88A C88 H88C 109.469 no . . .
H88B C88 H88C 109.473 no . . .
C89 C90 H90 119.670 no . . .
C91 C90 H90 119.649 no . . .
C90 C91 H91 119.151 no . . .
C92 C91 H91 119.142 no . . .
C92 C93 H93 119.138 no . . .
C94 C93 H93 119.142 no . . .
C89 C94 H94 119.392 no . . .
C93 C94 H94 119.381 no . . .
C95 C96 H96A 109.474 no . . .
C95 C96 H96B 109.469 no . . .
C95 C96 H96C 109.469 no . . .
H96A C96 H96B 109.473 no . . .
H96A C96 H96C 109.477 no . . .
H96B C96 H96C 109.466 no . . .
C95 C97 H97A 109.471 no . . .
C95 C97 H97B 109.459 no . . .
C95 C97 H97C 109.467 no . . .
H97A C97 H97B 109.486 no . . .
H97A C97 H97C 109.478 no . . .
H97B C97 H97C 109.466 no . . .
C95 C98 H98A 109.468 no . . .
C95 C98 H98B 109.469 no . . .
C95 C98 H98C 109.466 no . . .
H98A C98 H98B 109.474 no . . .
H98A C98 H98C 109.468 no . . .
H98B C98 H98C 109.481 no . . .
O99 C100 H10A 109.472 no . . .
O99 C100 H10B 109.473 no . . .
O99 C100 H10C 109.465 no . . .
H10A C100 H10B 109.478 no . . .
H10A C100 H10C 109.467 no . . .
H10B C100 H10C 109.472 no . . .

loop_
_geom_bond_atom_site_label_1
_geom_bond_atom_site_label_2
_geom_bond_distance
_geom_bond_publ_flag
_geom_bond_site_symmetry_1
_geom_bond_site_symmetry_2
O99 C100 1.74(2) yes . .
N16 C15 1.147(3) yes . .
N18 C17 1.145(3) yes . .
N27 C24 1.370(4) yes . .
N27 C28 1.450(5) yes . .
N27 C29 1.418(4) yes . .
N65 C64 1.153(3) yes . .
N67 C66 1.149(3) yes . .
N76 C73 1.375(4) yes . .
N76 C77 1.458(6) yes . .
N76 C78 1.399(4) yes . .
C1 C2 1.481(3) yes . .
C1 C13 1.480(3) yes . .
C1 C14 1.362(3) yes . .
C2 C3 1.398(3) yes . .
C2 C7 1.408(4) yes . .
C3 C4 1.396(4) yes . .
C4 C5 1.380(4) yes . .
C5 C6 1.397(3) yes . .
C6 C7 1.391(3) yes . .
C7 C8 1.488(3) yes . .
C8 C9 1.381(3) yes . .
C8 C13 1.418(4) yes . .
C9 C10 1.430(3) yes . .
C9 C40 1.491(4) yes . .
C10 C11 1.391(4) yes . .
C10 C19 1.427(3) yes . .
C11 C12 1.402(3) yes . .
C12 C13 1.416(3) yes . .
C12 C30 1.477(4) yes . .
C14 C15 1.440(3) yes . .
C14 C17 1.434(3) yes . .
C19 C20 1.201(3) yes . .
C20 C21 1.433(3) yes . .
C21 C22 1.396(4) yes . .
C21 C26 1.400(3) yes . .
C22 C23 1.369(4) yes . .
C23 C24 1.410(3) yes . .
C24 C25 1.408(4) yes . .
C25 C26 1.375(3) yes . .
C30 C31 1.404(3) yes . .
C30 C35 1.397(3) yes . .
C31 C32 1.377(4) yes . .
C32 C33 1.399(3) yes . .
C33 C34 1.393(3) yes . .
C33 C36 1.534(4) yes . .
C34 C35 1.383(4) yes . .
C36 C37 1.545(3) yes . .
C36 C38 1.534(4) yes . .
C36 C39 1.529(3) yes . .
C40 C41 1.392(4) yes . .
C40 C45 1.386(3) yes . .
C41 C42 1.372(4) yes . .
C42 C43 1.405(3) yes . .
C43 C44 1.392(4) yes . .
C43 C46 1.526(4) yes . .
C44 C45 1.387(4) yes . .
C46 C47 1.550(4) yes . .
C46 C48 1.535(4) yes . .
C46 C49 1.533(3) yes . .
C50 C51 1.484(3) yes . .
C50 C62 1.480(3) yes . .
C50 C63 1.361(3) yes . .
C51 C52 1.397(3) yes . .
C51 C56 1.410(3) yes . .
C52 C53 1.400(3) yes . .
C53 C54 1.384(4) yes . .
C54 C55 1.391(3) yes . .
C55 C56 1.392(3) yes . .
C56 C57 1.487(3) yes . .
C57 C58 1.380(3) yes . .
C57 C62 1.420(3) yes . .
C58 C59 1.424(3) yes . .
C58 C89 1.494(3) yes . .
C59 C60 1.394(4) yes . .
C59 C68 1.432(3) yes . .
C60 C61 1.401(3) yes . .
C61 C62 1.413(3) yes . .
C61 C79 1.478(3) yes . .
C63 C64 1.437(3) yes . .
C63 C66 1.440(3) yes . .
C68 C69 1.203(3) yes . .
C69 C70 1.427(3) yes . .
C70 C71 1.396(3) yes . .
C70 C75 1.391(4) yes . .
C71 C72 1.376(3) yes . .
C72 C73 1.401(4) yes . .
C73 C74 1.401(3) yes . .
C74 C75 1.372(4) yes . .
C79 C80 1.399(2) yes . .
C79 C84 1.401(3) yes . .
C80 C81 1.382(4) yes . .
C81 C82 1.396(3) yes . .
C82 C83 1.401(3) yes . .
C82 C85 1.531(4) yes . .
C83 C84 1.377(4) yes . .
C85 C86 1.538(4) yes . .
C85 C87 1.539(4) yes . .
C85 C88 1.532(3) yes . .
C89 C90 1.384(3) yes . .
C89 C94 1.393(3) yes . .
C90 C91 1.393(4) yes . .
C91 C92 1.393(3) yes . .
C92 C93 1.399(3) yes . .
C92 C95 1.525(4) yes . .
C93 C94 1.374(4) yes . .
C95 C96 1.538(4) yes . .
C95 C97 1.527(3) yes . .
C95 C98 1.545(3) yes . .
O99 H99 0.840 no . .
C3 H3 0.950 no . .
C4 H4 0.950 no . .
C5 H5 0.950 no . .
C6 H6 0.950 no . .
C11 H11 0.950 no . .
C22 H22 0.950 no . .
C23 H23 0.950 no . .
C25 H25 0.950 no . .
C26 H26 0.950 no . .
C28 H28A 0.980 no . .
C28 H28B 0.980 no . .
C28 H28C 0.980 no . .
C29 H29A 0.980 no . .
C29 H29B 0.980 no . .
C29 H29C 0.980 no . .
C31 H31 0.950 no . .
C32 H32 0.950 no . .
C34 H34 0.950 no . .
C35 H35 0.950 no . .
C37 H37A 0.980 no . .
C37 H37B 0.980 no . .
C37 H37C 0.980 no . .
C38 H38A 0.980 no . .
C38 H38B 0.980 no . .
C38 H38C 0.980 no . .
C39 H39A 0.980 no . .
C39 H39B 0.980 no . .
C39 H39C 0.980 no . .
C41 H41 0.950 no . .
C42 H42 0.950 no . .
C44 H44 0.950 no . .
C45 H45 0.950 no . .
C47 H47A 0.980 no . .
C47 H47B 0.980 no . .
C47 H47C 0.980 no . .
C48 H48A 0.980 no . .
C48 H48B 0.980 no . .
C48 H48C 0.980 no . .
C49 H49A 0.980 no . .
C49 H49B 0.980 no . .
C49 H49C 0.980 no . .
C52 H52 0.950 no . .
C53 H53 0.950 no . .
C54 H54 0.950 no . .
C55 H55 0.950 no . .
C60 H60 0.950 no . .
C71 H71 0.950 no . .
C72 H72 0.950 no . .
C74 H74 0.950 no . .
C75 H75 0.950 no . .
C77 H77A 0.980 no . .
C77 H77B 0.980 no . .
C77 H77C 0.980 no . .
C78 H78A 0.980 no . .
C78 H78B 0.980 no . .
C78 H78C 0.980 no . .
C80 H80 0.950 no . .
C81 H81 0.950 no . .
C83 H83 0.950 no . .
C84 H84 0.950 no . .
C86 H86A 0.980 no . .
C86 H86B 0.980 no . .
C86 H86C 0.980 no . .
C87 H87A 0.980 no . .
C87 H87B 0.980 no . .
C87 H87C 0.980 no . .
C88 H88A 0.980 no . .
C88 H88B 0.980 no . .
C88 H88C 0.980 no . .
C90 H90 0.950 no . .
C91 H91 0.950 no . .
C93 H93 0.950 no . .
C94 H94 0.950 no . .
C96 H96A 0.980 no . .
C96 H96B 0.980 no . .
C96 H96C 0.980 no . .
C97 H97A 0.980 no . .
C97 H97B 0.980 no . .
C97 H97C 0.980 no . .
C98 H98A 0.980 no . .
C98 H98B 0.980 no . .
C98 H98C 0.980 no . .
C100 H10A 0.980 no . .
C100 H10B 0.980 no . .
C100 H10C 0.980 no . .

loop_
_geom_contact_atom_site_label_1
_geom_contact_atom_site_label_2
_geom_contact_distance
_geom_contact_publ_flag
_geom_contact_site_symmetry_1
_geom_contact_site_symmetry_2
N16 C1 3.533(3) no . .
N16 C3 3.406(3) no . .
N16 C17 3.342(3) no . .
N18 C1 3.598(3) no . .
N18 C15 3.303(3) no . .
N18 C30 3.302(2) no . .
N18 C31 3.383(3) no . .
N18 C35 3.527(3) no . .
N65 C66 3.290(3) no . .
N65 C79 3.293(2) no . .
N65 C80 3.491(2) no . .
N65 C84 3.379(3) no . .
N67 C50 3.542(3) no . .
N67 C52 3.419(3) no . .
N67 C64 3.329(3) no . .
C1 C30 3.280(3) no . .
C1 C31 3.338(3) no . .
C2 C5 2.778(3) no . .
C2 C15 2.968(3) no . .
C3 C6 2.818(4) no . .
C3 C14 3.210(3) no . .
C3 C15 3.012(3) no . .
C4 C7 2.773(3) no . .
C6 C9 3.284(3) no . .
C6 C40 3.199(3) no . .
C6 C41 3.411(4) no . .
C7 C40 3.147(3) no . .
C7 C41 3.595(4) no . .
C8 C11 2.758(3) no . .
C8 C41 3.277(4) no . .
C8 C45 3.522(3) no . .
C9 C12 2.881(4) no . .
C9 C20 3.550(3) no . .
C10 C13 2.790(3) no . .
C10 C41 3.527(4) no . .
C10 C45 3.237(3) no . .
C11 C20 3.546(3) no . .
C11 C35 2.953(3) no . .
C12 C14 3.320(3) no . .
C12 C17 3.331(3) no . .
C13 C17 3.133(3) no . .
C13 C31 3.148(4) no . .
C14 C30 3.440(3) no . .
C14 C31 3.269(3) no . .
C17 C30 3.010(3) no . .
C17 C31 2.986(3) no . .
C19 C22 3.537(4) no . .
C19 C26 3.591(3) no . .
C19 C40 2.871(3) no . .
C19 C45 3.233(3) no . .
C20 C40 3.589(3) no . .
C21 C24 2.836(3) no . .
C22 C25 2.770(3) no . .
C23 C26 2.750(4) no . .
C23 C28 2.842(5) no . .
C25 C29 2.851(4) no . .
C30 C33 2.838(4) no . .
C31 C34 2.761(3) no . .
C32 C35 2.751(3) no . .
C32 C37 3.072(4) no . .
C32 C38 3.015(5) no . .
C34 C37 3.527(4) no . .
C34 C39 2.889(4) no . .
C40 C43 2.839(4) no . .
C41 C44 2.748(3) no . .
C42 C45 2.744(4) no . .
C42 C47 3.013(4) no . .
C42 C48 3.135(5) no . .
C44 C48 3.517(5) no . .
C44 C49 2.904(4) no . .
C50 C79 3.273(3) no . .
C50 C84 3.340(3) no . .
C51 C54 2.776(3) no . .
C51 C66 2.986(3) no . .
C52 C55 2.821(4) no . .
C52 C63 3.204(3) no . .
C52 C66 3.020(3) no . .
C53 C56 2.776(3) no . .
C55 C58 3.285(3) no . .
C55 C89 3.178(3) no . .
C55 C94 3.412(3) no . .
C56 C89 3.130(3) no . .
C57 C60 2.757(3) no . .
C57 C90 3.476(3) no . .
C57 C94 3.301(4) no . .
C58 C61 2.877(3) no . .
C58 C69 3.565(3) no . .
C59 C62 2.790(3) no . .
C59 C90 3.257(3) no . .
C59 C94 3.519(4) no . .
C60 C69 3.542(3) no . .
C60 C80 2.962(3) no . .
C61 C63 3.310(3) no . .
C61 C64 3.329(3) no . .
C62 C64 3.136(3) no . .
C62 C84 3.150(4) no . .
C63 C79 3.416(3) no . .
C63 C84 3.250(3) no . .
C64 C79 2.988(3) no . .
C64 C83 3.558(3) no . .
C64 C84 2.968(3) no . .
C68 C71 3.579(3) no . .
C68 C75 3.546(4) no . .
C68 C89 2.892(3) no . .
C68 C90 3.304(3) no . .
C70 C73 2.840(3) no . .
C71 C74 2.737(4) no . .
C72 C75 2.757(3) no . .
C72 C78 2.856(4) no . .
C74 C77 2.820(5) no . .
C79 C82 2.841(4) no . .
C80 C83 2.750(3) no . .
C81 C84 2.762(3) no . .
C81 C86 3.515(5) no . .
C81 C88 2.899(4) no . .
C83 C86 3.093(4) no . .
C83 C87 3.020(5) no . .
C89 C92 2.831(4) no . .
C90 C93 2.754(3) no . .
C91 C94 2.748(3) no . .
C91 C96 3.526(5) no . .
C91 C97 2.890(4) no . .
C93 C96 3.088(5) no . .
C93 C98 3.000(4) no . .
O99 C22 3.510(19) no . 1_655
N16 C28 3.461(4) no . 1_556
N16 C63 3.600(4) no . 1_556
N16 C66 3.441(4) no . 1_556
N16 C83 3.332(3) no . 1_556
N16 C84 3.528(3) no . 1_556
N18 C29 3.524(3) no . 1_556
N18 C35 3.274(3) no . 2_566
N65 C78 3.536(3) no . 1_554
N65 C80 3.265(3) no . 2_655
N65 C81 3.507(3) no . 2_655
N67 C14 3.491(4) no . 1_554
N67 C15 3.388(4) no . 1_554
N67 C17 3.598(4) no . 1_554
N67 C31 3.431(3) no . 1_554
N67 C32 3.295(3) no . 1_554
N67 C77 3.478(4) no . 1_554
C2 C72 3.416(3) no . .
C5 C72 3.514(3) no . 2_656
C5 C73 3.532(3) no . 2_656
C7 C71 3.472(3) no . .
C7 C72 3.537(3) no . .
C8 C71 3.361(3) no . .
C14 N67 3.491(4) no . 1_556
C15 N67 3.388(4) no . 1_556
C15 C66 3.496(4) no . 1_556
C17 N67 3.598(4) no . 1_556
C22 O99 3.510(19) no . 1_455
C23 C84 3.478(3) no . .
C24 C54 3.369(3) no . 2_565
C25 C51 3.455(3) no . .
C25 C54 3.572(3) no . 2_565
C26 C56 3.519(3) no . .
C26 C57 3.376(3) no . .
C26 C62 3.546(2) no . .
C28 N16 3.461(4) no . 1_554
C29 N18 3.524(3) no . 1_554
C31 N67 3.431(3) no . 1_556
C31 C74 3.449(3) no . .
C32 N67 3.295(3) no . 1_556
C34 C35 3.572(3) no . 2_566
C35 N18 3.274(3) no . 2_566
C35 C34 3.572(3) no . 2_566
C35 C35 3.229(3) no . 2_566
C51 C25 3.455(3) no . .
C54 C24 3.369(3) no . 2_565
C54 C25 3.572(3) no . 2_565
C56 C26 3.519(3) no . .
C57 C26 3.376(3) no . .
C62 C26 3.546(2) no . .
C63 N16 3.600(4) no . 1_554
C66 N16 3.441(4) no . 1_554
C66 C15 3.496(4) no . 1_554
C71 C7 3.472(3) no . .
C71 C8 3.361(3) no . .
C72 C2 3.416(3) no . .
C72 C5 3.514(3) no . 2_656
C72 C7 3.537(3) no . .
C73 C5 3.532(3) no . 2_656
C74 C31 3.449(3) no . .
C77 N67 3.478(4) no . 1_556
C78 N65 3.536(3) no . 1_556
C80 N65 3.265(3) no . 2_655
C80 C80 3.263(2) no . 2_655
C80 C81 3.463(3) no . 2_655
C81 N65 3.507(3) no . 2_655
C81 C80 3.463(3) no . 2_655
C83 N16 3.332(3) no . 1_554
C84 N16 3.528(3) no . 1_554
C84 C23 3.478(3) no . .
N16 H3 2.6632 no . .
N27 H23 2.6115 no . .
N27 H25 2.6174 no . .
N67 H52 2.6638 no . .
N76 H72 2.6150 no . .
N76 H74 2.6051 no . .
C1 H3 2.8770 no . .
C1 H31 2.8828 no . .
C2 H4 3.2625 no . .
C2 H6 3.2937 no . .
C3 H5 3.2676 no . .
C4 H6 3.2745 no . .
C5 H3 3.2722 no . .
C6 H4 3.2696 no . .
C6 H41 3.5056 no . .
C7 H3 3.2916 no . .
C7 H5 3.2552 no . .
C7 H41 3.5077 no . .
C8 H6 2.8788 no . .
C8 H41 3.1992 no . .
C9 H6 3.1214 no . .
C9 H11 3.2941 no . .
C9 H41 2.6716 no . .
C9 H45 2.6597 no . .
C10 H45 3.1540 no . .
C11 H35 2.6944 no . .
C12 H31 2.7003 no . .
C12 H35 2.6428 no . .
C13 H11 3.2520 no . .
C13 H31 2.9228 no . .
C14 H3 3.0660 no . .
C14 H31 2.9539 no . .
C15 H3 2.4926 no . .
C17 H31 3.0916 no . .
C19 H11 2.5938 no . .
C19 H22 3.4847 no . .
C19 H26 3.5701 no . .
C19 H45 3.1658 no . .
C20 H11 3.4893 no . .
C20 H22 2.6221 no . .
C20 H26 2.6489 no . .
C21 H23 3.2568 no . .
C21 H25 3.2740 no . .
C22 H26 3.2507 no . .
C23 H25 3.2632 no . .
C23 H28B 2.7699 no . .
C23 H28C 2.8011 no . .
C24 H22 3.2821 no . .
C24 H26 3.2737 no . .
C24 H28A 3.2445 no . .
C24 H28B 2.6921 no . .
C24 H28C 2.6922 no . .
C24 H29A 3.2291 no . .
C24 H29B 2.6806 no . .
C24 H29C 2.6806 no . .
C25 H23 3.2601 no . .
C25 H29B 2.7622 no . .
C25 H29C 2.8349 no . .
C26 H22 3.2533 no . .
C28 H23 2.5004 no . .
C28 H29A 2.4590 no . .
C28 H29B 3.1085 no . .
C28 H29C 3.0826 no . .
C29 H25 2.5314 no . .
C29 H28A 2.4714 no . .
C29 H28B 3.0805 no . .
C29 H28C 3.1055 no . .
C30 H11 2.5924 no . .
C30 H32 3.2689 no . .
C30 H34 3.2736 no . .
C31 H35 3.2529 no . .
C32 H34 3.2431 no . .
C32 H37A 2.7554 no . .
C32 H37C 3.3652 no . .
C32 H38A 2.6888 no . .
C32 H38B 3.2844 no . .
C33 H31 3.2778 no . .
C33 H35 3.2710 no . .
C33 H37A 2.6535 no . .
C33 H37B 3.3399 no . .
C33 H37C 2.6780 no . .
C33 H38A 2.6751 no . .
C33 H38B 2.7208 no . .
C33 H38C 3.3573 no . .
C33 H39A 3.3800 no . .
C33 H39B 2.7364 no . .
C33 H39C 2.7363 no . .
C34 H32 3.2405 no . .
C34 H37C 3.4011 no . .
C34 H39B 2.8371 no . .
C34 H39C 2.7491 no . .
C35 H11 2.6487 no . .
C35 H31 3.2536 no . .
C36 H32 2.6716 no . .
C36 H34 2.7356 no . .
C37 H32 2.9797 no . .
C37 H38A 2.7189 no . .
C37 H38B 3.3698 no . .
C37 H38C 2.6966 no . .
C37 H39A 2.6816 no . .
C37 H39B 3.3475 no . .
C37 H39C 2.6635 no . .
C38 H32 2.7813 no . .
C38 H37A 2.7203 no . .
C38 H37B 2.7004 no . .
C38 H37C 3.3677 no . .
C38 H39A 2.6577 no . .
C38 H39B 2.6829 no . .
C38 H39C 3.3406 no . .
C39 H34 2.5116 no . .
C39 H37A 3.3444 no . .
C39 H37B 2.6764 no . .
C39 H37C 2.6763 no . .
C39 H38A 3.3397 no . .
C39 H38B 2.6714 no . .
C39 H38C 2.6715 no . .
C40 H6 2.6228 no . .
C40 H42 3.2562 no . .
C40 H44 3.2635 no . .
C41 H6 2.7564 no . .
C41 H45 3.2369 no . .
C42 H6 3.3104 no . .
C42 H44 3.2388 no . .
C42 H47B 3.2278 no . .
C42 H47C 2.7219 no . .
C42 H48B 2.8478 no . .
C42 H48C 3.4274 no . .
C43 H41 3.2787 no . .
C43 H45 3.2766 no . .
C43 H47A 3.3711 no . .
C43 H47B 2.7212 no . .
C43 H47C 2.7211 no . .
C43 H48A 3.3434 no . .
C43 H48B 2.6800 no . .
C43 H48C 2.6799 no . .
C43 H49A 3.3779 no . .
C43 H49B 2.7382 no . .
C43 H49C 2.7382 no . .
C44 H6 3.5784 no . .
C44 H42 3.2361 no . .
C44 H48C 3.3769 no . .
C44 H49B 2.7454 no . .
C44 H49C 2.8804 no . .
C45 H6 3.0767 no . .
C45 H41 3.2359 no . .
C46 H42 2.6781 no . .
C46 H44 2.7348 no . .
C47 H42 2.7777 no . .
C47 H48A 2.6864 no . .
C47 H48B 2.7024 no . .
C47 H48C 3.3641 no . .
C47 H49A 2.6368 no . .
C47 H49B 3.3356 no . .
C47 H49C 2.6609 no . .
C48 H42 3.0445 no . .
C48 H47A 2.6969 no . .
C48 H47B 3.3613 no . .
C48 H47C 2.6992 no . .
C48 H49A 2.6662 no . .
C48 H49B 2.6791 no . .
C48 H49C 3.3430 no . .
C49 H44 2.5344 no . .
C49 H47A 2.6331 no . .
C49 H47B 2.6734 no . .
C49 H47C 3.3321 no . .
C49 H48A 2.6521 no . .
C49 H48B 3.3423 no . .
C49 H48C 2.6945 no . .
C50 H52 2.8764 no . .
C50 H84 2.9029 no . .
C51 H53 3.2610 no . .
C51 H55 3.2910 no . .
C52 H54 3.2754 no . .
C53 H55 3.2720 no . .
C54 H52 3.2812 no . .
C55 H53 3.2665 no . .
C55 H94 3.5515 no . .
C56 H52 3.2989 no . .
C56 H54 3.2549 no . .
C56 H94 3.5833 no . .
C57 H55 2.8803 no . .
C57 H90 3.5581 no . .
C57 H94 3.2535 no . .
C58 H55 3.1227 no . .
C58 H60 3.2919 no . .
C58 H90 2.6483 no . .
C58 H94 2.6834 no . .
C59 H90 3.1826 no . .
C60 H80 2.7103 no . .
C61 H80 2.6442 no . .
C61 H84 2.6980 no . .
C62 H60 3.2509 no . .
C62 H84 2.9326 no . .
C63 H52 3.0586 no . .
C63 H84 2.9587 no . .
C64 H84 3.0999 no . .
C66 H52 2.4923 no . .
C68 H60 2.5899 no . .
C68 H71 3.5513 no . .
C68 H75 3.5021 no . .
C68 H90 3.2596 no . .
C69 H60 3.4752 no . .
C69 H71 2.6363 no . .
C69 H75 2.6262 no . .
C70 H72 3.2729 no . .
C70 H74 3.2559 no . .
C71 H75 3.2392 no . .
C72 H74 3.2438 no . .
C72 H78B 2.7838 no . .
C72 H78C 2.8265 no . .
C73 H71 3.2675 no . .
C73 H75 3.2759 no . .
C73 H77A 3.2433 no . .
C73 H77B 2.6792 no . .
C73 H77C 2.6791 no . .
C73 H78A 3.2234 no . .
C73 H78B 2.6756 no . .
C73 H78C 2.6757 no . .
C74 H72 3.2469 no . .
C74 H77B 2.8071 no . .
C74 H77C 2.7114 no . .
C75 H71 3.2364 no . .
C77 H74 2.4713 no . .
C77 H78A 2.4519 no . .
C77 H78B 3.1466 no . .
C77 H78C 3.0176 no . .
C78 H72 2.5424 no . .
C78 H77A 2.4747 no . .
C78 H77B 3.0180 no . .
C78 H77C 3.1380 no . .
C79 H60 2.5925 no . .
C79 H81 3.2740 no . .
C79 H83 3.2665 no . .
C80 H60 2.6621 no . .
C80 H84 3.2535 no . .
C81 H83 3.2420 no . .
C81 H86C 3.3736 no . .
C81 H88B 2.7518 no . .
C81 H88C 2.8642 no . .
C82 H80 3.2734 no . .
C82 H84 3.2803 no . .
C82 H86A 3.3394 no . .
C82 H86B 2.6688 no . .
C82 H86C 2.6688 no . .
C82 H87A 3.3589 no . .
C82 H87B 2.7002 no . .
C82 H87C 2.7002 no . .
C82 H88A 3.3868 no . .
C82 H88B 2.7494 no . .
C82 H88C 2.7494 no . .
C83 H81 3.2444 no . .
C83 H86B 2.7948 no . .
C83 H86C 3.3680 no . .
C83 H87B 3.2460 no . .
C83 H87C 2.7233 no . .
C84 H80 3.2523 no . .
C85 H81 2.7294 no . .
C85 H83 2.6827 no . .
C86 H83 3.0162 no . .
C86 H87A 2.7092 no . .
C86 H87B 3.3630 no . .
C86 H87C 2.6928 no . .
C86 H88A 2.6679 no . .
C86 H88B 2.6642 no . .
C86 H88C 3.3405 no . .
C87 H83 2.7811 no . .
C87 H86A 2.7015 no . .
C87 H86B 2.7000 no . .
C87 H86C 3.3633 no . .
C87 H88A 2.6505 no . .
C87 H88B 3.3389 no . .
C87 H88C 2.6755 no . .
C88 H81 2.5207 no . .
C88 H86A 2.6480 no . .
C88 H86B 3.3390 no . .
C88 H86C 2.6874 no . .
C88 H87A 2.6388 no . .
C88 H87B 2.6913 no . .
C88 H87C 3.3370 no . .
C89 H55 2.5983 no . .
C89 H91 3.2627 no . .
C89 H93 3.2600 no . .
C90 H55 3.0228 no . .
C90 H94 3.2395 no . .
C91 H55 3.4967 no . .
C91 H93 3.2387 no . .
C91 H96B 3.3923 no . .
C91 H97B 2.8494 no . .
C91 H97C 2.7415 no . .
C92 H90 3.2825 no . .
C92 H94 3.2719 no . .
C92 H96A 3.3350 no . .
C92 H96B 2.6666 no . .
C92 H96C 2.6666 no . .
C92 H97A 3.3687 no . .
C92 H97B 2.7260 no . .
C92 H97C 2.7261 no . .
C92 H98A 3.3635 no . .
C92 H98B 2.7113 no . .
C92 H98C 2.7113 no . .
C93 H55 3.2515 no . .
C93 H91 3.2396 no . .
C93 H96B 3.3742 no . .
C93 H96C 2.7912 no . .
C93 H98B 2.7052 no . .
C93 H98C 3.2234 no . .
C94 H55 2.7317 no . .
C94 H90 3.2423 no . .
C95 H91 2.7367 no . .
C95 H93 2.6613 no . .
C96 H93 2.9808 no . .
C96 H97A 2.6796 no . .
C96 H97B 3.3481 no . .
C96 H97C 2.6803 no . .
C96 H98A 2.7035 no . .
C96 H98B 2.6883 no . .
C96 H98C 3.3609 no . .
C97 H91 2.5208 no . .
C97 H96A 2.6657 no . .
C97 H96B 2.7003 no . .
C97 H96C 3.3456 no . .
C97 H98A 2.6410 no . .
C97 H98B 3.3332 no . .
C97 H98C 2.6814 no . .
C98 H93 2.7705 no . .
C98 H96A 2.6924 no . .
C98 H96B 3.3624 no . .
C98 H96C 2.6961 no . .
C98 H97A 2.6440 no . .
C98 H97B 2.6688 no . .
C98 H97C 3.3370 no . .
H3 H4 2.3477 no . .
H4 H5 2.3155 no . .
H5 H6 2.3503 no . .
H6 H41 3.0500 no . .
H6 H45 3.5399 no . .
H10A H99 2.8468 no . .
H10B H99 2.6827 no . .
H10C H99 2.3666 no . .
H11 H35 2.2263 no . .
H22 H23 2.2974 no . .
H22 H48C 3.3436 no . .
H23 H28A 3.4740 no . .
H23 H28B 2.2641 no . .
H23 H28C 2.3408 no . .
H25 H26 2.3052 no . .
H25 H29A 3.5045 no . .
H25 H29B 2.2709 no . .
H25 H29C 2.3981 no . .
H28A H29A 2.0774 no . .
H28A H29B 3.1517 no . .
H28A H29C 3.1299 no . .
H28B H29A 3.1182 no . .
H28B H29C 3.4653 no . .
H28C H29A 3.1388 no . .
H28C H29B 3.5293 no . .
H31 H32 2.3065 no . .
H32 H37A 2.4354 no . .
H32 H37C 3.4770 no . .
H32 H38A 2.1829 no . .
H32 H38B 3.2007 no . .
H34 H35 2.3123 no . .
H34 H37C 3.5317 no . .
H34 H39A 3.4771 no . .
H34 H39B 2.3565 no . .
H34 H39C 2.2156 no . .
H37A H38A 2.5510 no . .
H37A H38C 2.9905 no . .
H37A H39A 3.5751 no . .
H37A H39C 3.5613 no . .
H37B H38A 2.9938 no . .
H37B H38B 3.5908 no . .
H37B H38C 2.5056 no . .
H37B H39A 2.4929 no . .
H37B H39B 3.5782 no . .
H37B H39C 2.9409 no . .
H37C H38C 3.5865 no . .
H37C H39A 2.9675 no . .
H37C H39B 3.5696 no . .
H37C H39C 2.4735 no . .
H38A H39A 3.5566 no . .
H38A H39B 3.5757 no . .
H38B H39A 2.9332 no . .
H38B H39B 2.4941 no . .
H38B H39C 3.5738 no . .
H38C H39A 2.4671 no . .
H38C H39B 2.9705 no . .
H38C H39C 3.5619 no . .
H41 H42 2.2978 no . .
H42 H47B 3.1399 no . .
H42 H47C 2.2060 no . .
H42 H48B 2.5277 no . .
H42 H48C 3.5344 no . .
H44 H45 2.3155 no . .
H44 H48C 3.4625 no . .
H44 H49A 3.4962 no . .
H44 H49B 2.1836 no . .
H44 H49C 2.4468 no . .
H47A H48A 2.5005 no . .
H47A H48B 2.9871 no . .
H47A H48C 3.5890 no . .
H47A H49A 2.4162 no . .
H47A H49B 3.5334 no . .
H47A H49C 2.9147 no . .
H47B H48A 3.5817 no . .
H47B H48B 3.5949 no . .
H47B H49A 2.9386 no . .
H47B H49B 3.5755 no . .
H47B H49C 2.4853 no . .
H47C H48A 2.9667 no . .
H47C H48B 2.5200 no . .
H47C H48C 3.5982 no . .
H47C H49A 3.5290 no . .
H47C H49C 3.5666 no . .
H48A H49A 2.4533 no . .
H48A H49B 2.9318 no . .
H48A H49C 3.5507 no . .
H48B H49A 3.5535 no . .
H48B H49B 3.5835 no . .
H48C H49A 2.9754 no . .
H48C H49B 2.5126 no . .
H48C H49C 3.5889 no . .
H52 H53 2.3550 no . .
H53 H54 2.3197 no . .
H54 H55 2.3419 no . .
H55 H90 3.4973 no . .
H55 H94 3.0570 no . .
H60 H80 2.2506 no . .
H71 H72 2.3033 no . .
H72 H78A 3.5167 no . .
H72 H78B 2.3018 no . .
H72 H78C 2.3906 no . .
H74 H75 2.2974 no . .
H74 H77A 3.4405 no . .
H74 H77B 2.3682 no . .
H74 H77C 2.1749 no . .
H75 H96B 3.4765 no . .
H77A H78A 2.0828 no . .
H77A H78B 3.1973 no . .
H77A H78C 3.0864 no . .
H77B H78A 3.0714 no . .
H77B H78C 3.3220 no . .
H77C H78A 3.1686 no . .
H80 H81 2.3105 no . .
H81 H86C 3.5041 no . .
H81 H88A 3.4863 no . .
H81 H88B 2.2104 no . .
H81 H88C 2.3885 no . .
H83 H84 2.3060 no . .
H83 H86B 2.4878 no . .
H83 H86C 3.4960 no . .
H83 H87B 3.1481 no . .
H83 H87C 2.2042 no . .
H86A H87A 2.5276 no . .
H86A H87B 3.5986 no . .
H86A H87C 2.9724 no . .
H86A H88A 2.4551 no . .
H86A H88B 2.9143 no . .
H86A H88C 3.5511 no . .
H86B H87A 2.9944 no . .
H86B H87B 3.5897 no . .
H86B H87C 2.5083 no . .
H86B H88A 3.5546 no . .
H86B H88B 3.5705 no . .
H86C H87C 3.5881 no . .
H86C H88A 2.9780 no . .
H86C H88B 2.4934 no . .
H86C H88C 3.5794 no . .
H87A H88A 2.4287 no . .
H87A H88B 3.5373 no . .
H87A H88C 2.9226 no . .
H87B H88A 2.9632 no . .
H87B H88B 3.5891 no . .
H87B H88C 2.5120 no . .
H87C H88A 3.5376 no . .
H87C H88C 3.5816 no . .
H90 H91 2.3256 no . .
H91 H96B 3.5004 no . .
H91 H97A 3.4840 no . .
H91 H97B 2.4022 no . .
H91 H97C 2.1914 no . .
H93 H94 2.3025 no . .
H93 H96B 3.4647 no . .
H93 H96C 2.4476 no . .
H93 H98B 2.1965 no . .
H93 H98C 3.1485 no . .
H96A H97A 2.4757 no . .
H96A H97B 3.5654 no . .
H96A H97C 2.9384 no . .
H96A H98A 2.5151 no . .
H96A H98B 2.9618 no . .
H96A H98C 3.5908 no . .
H96B H97A 2.9887 no . .
H96B H97B 3.5918 no . .
H96B H97C 2.5137 no . .
H96B H98A 3.5961 no . .
H96B H98B 3.5864 no . .
H96C H97A 3.5652 no . .
H96C H97C 3.5824 no . .
H96C H98A 2.9899 no . .
H96C H98B 2.5028 no . .
H96C H98C 3.5863 no . .
H97A H98A 2.4281 no . .
H97A H98B 3.5343 no . .
H97A H98C 2.9486 no . .
H97B H98A 2.9255 no . .
H97B H98B 3.5724 no . .
H97B H98C 2.4980 no . .
H97C H98A 3.5394 no . .
H97C H98C 3.5818 no . .
O99 H4 3.3461 no . 2_656
O99 H5 3.3223 no . 2_656
O99 H22 2.9636 no . 1_655
O99 H37B 2.8576 no . 2_666
O99 H53 3.5289 no . 2_665
O99 H86A 3.3931 no . 2_655
N16 H28A 3.4026 no . 1_556
N16 H28B 2.9025 no . 1_556
N16 H29C 3.5427 no . 1_556
N16 H48A 3.1945 no . 2_556
N16 H83 2.7809 no . 1_556
N16 H84 3.1639 no . 1_556
N16 H86B 3.4278 no . 1_556
N18 H11 3.5515 no . 2_566
N18 H29A 2.7734 no . 1_556
N18 H29C 3.4208 no . 1_556
N18 H34 3.1920 no . 2_566
N18 H35 2.4675 no . 2_566
N18 H91 3.2745 no . 2_566
N27 H54 3.2739 no . 2_565
N27 H84 3.4087 no . .
N65 H44 3.5372 no . 2_655
N65 H78A 2.7322 no . 1_554
N65 H78B 3.4925 no . 1_554
N65 H80 2.5089 no . 2_655
N65 H81 3.0079 no . 2_655
N67 H31 3.0364 no . 1_554
N67 H32 2.7742 no . 1_554
N67 H37A 3.4744 no . 1_554
N67 H77A 3.4165 no . 1_554
N67 H77C 2.8994 no . 1_554
N67 H96A 3.1637 no . 2_665
N76 H5 3.5727 no . 2_656
N76 H31 3.4364 no . .
C1 H47A 3.5933 no . 2_556
C1 H47C 3.3136 no . 2_556
C2 H47C 2.9202 no . 2_556
C2 H72 3.0717 no . .
C2 H78B 3.3654 no . .
C3 H47C 3.3620 no . 2_556
C3 H48B 3.0781 no . 2_556
C3 H72 3.1554 no . .
C3 H78B 2.8176 no . .
C3 H86B 3.1512 no . 1_556
C4 H42 3.4191 no . 2_556
C4 H48B 3.0814 no . 2_556
C4 H72 3.4139 no . .
C4 H78B 3.4768 no . .
C4 H86A 3.3882 no . 1_556
C4 H86B 3.2302 no . 1_556
C5 H42 2.9899 no . 2_556
C6 H42 3.0080 no . 2_556
C6 H47C 3.5151 no . 2_556
C6 H71 3.3207 no . .
C6 H72 3.5499 no . .
C6 H78C 3.3286 no . 2_656
C7 H42 3.4586 no . 2_556
C7 H47C 3.0223 no . 2_556
C7 H71 3.1444 no . .
C7 H72 3.2655 no . .
C8 H39C 3.5161 no . 2_566
C8 H47C 3.5766 no . 2_556
C8 H71 3.1505 no . .
C9 H39C 3.2741 no . 2_566
C9 H71 3.3847 no . .
C10 H37C 3.5082 no . 2_566
C10 H39C 3.0512 no . 2_566
C10 H90 3.4308 no . .
C11 H39C 3.1918 no . 2_566
C11 H90 3.1730 no . .
C12 H34 3.3854 no . 2_566
C12 H39C 3.4806 no . 2_566
C13 H39C 3.5381 no . 2_566
C14 H47A 3.3496 no . 2_556
C15 H47A 3.3316 no . 2_556
C15 H48A 3.5388 no . 2_556
C17 H29A 3.2487 no . 1_556
C17 H34 3.3946 no . 2_566
C17 H35 3.3258 no . 2_566
C19 H37C 3.1931 no . 2_566
C19 H90 2.9723 no . .
C20 H37C 3.3944 no . 2_566
C20 H90 3.1097 no . .
C21 H53 3.3399 no . 2_565
C22 H53 3.5264 no . 2_565
C22 H54 3.5628 no . 2_565
C22 H84 3.3186 no . .
C22 H99 3.4638 no . 1_455
C23 H54 2.9986 no . 2_565
C23 H84 2.8475 no . .
C23 H87A 3.1174 no . 2_555
C24 H54 2.9635 no . 2_565
C24 H84 2.9316 no . .
C25 H25 3.1671 no . 2_565
C25 H54 3.5116 no . 2_565
C25 H84 3.4568 no . .
C26 H25 3.3803 no . 2_565
C26 H29B 3.1424 no . 2_565
C26 H53 3.4940 no . 2_565
C28 H54 3.5649 no . 2_565
C28 H87A 3.4846 no . 2_555
C28 H87B 3.4817 no . 2_555
C29 H26 3.2800 no . 2_565
C29 H52 3.5708 no . .
C30 H35 3.5907 no . 2_566
C31 H74 3.4393 no . .
C33 H97C 3.3702 no . .
C34 H35 3.0564 no . 2_566
C34 H97C 2.8741 no . .
C35 H34 3.4779 no . 2_566
C35 H35 2.8806 no . 2_566
C35 H91 3.4373 no . .
C35 H97C 3.3567 no . .
C37 H52 3.3839 no . 1_556
C37 H53 2.9740 no . 1_556
C37 H99 3.0042 no . 2_666
C38 H74 2.9569 no . 2_666
C38 H77C 3.5973 no . 2_666
C38 H96B 3.4234 no . 2_666
C39 H77B 3.5632 no . 2_666
C44 H60 3.3644 no . .
C44 H78A 3.2911 no . 2_656
C44 H78C 3.5424 no . 2_656
C45 H60 3.1250 no . .
C45 H71 3.5180 no . .
C45 H78A 3.5536 no . 2_656
C45 H78C 3.2297 no . 2_656
C47 H97A 3.3662 no . 1_545
C47 H97B 3.5382 no . 1_545
C48 H86B 3.5718 no . 2_555
C48 H87B 3.5076 no . .
C48 H87C 3.2386 no . 2_555
C49 H77A 3.5828 no . 2_656
C49 H81 3.5772 no . .
C49 H88C 3.2841 no . .
C49 H98A 3.3830 no . 1_545
C49 H98C 3.5829 no . 1_545
C50 H98B 3.1984 no . 2_665
C51 H25 3.0369 no . .
C51 H29C 3.4573 no . .
C51 H93 3.5728 no . 2_665
C51 H98B 2.9136 no . 2_665
C52 H25 3.1538 no . .
C52 H29C 3.0454 no . .
C52 H37A 3.1892 no . 1_554
C52 H93 3.5025 no . 2_665
C52 H96C 3.1208 no . 2_665
C52 H98B 3.3413 no . 2_665
C53 H10C 3.4494 no . 2_665
C53 H25 3.5523 no . .
C53 H37A 3.2636 no . 1_554
C53 H37B 3.4390 no . 1_554
C53 H93 3.1696 no . 2_665
C53 H96C 3.2728 no . 2_665
C54 H10B 3.2830 no . 2_665
C54 H10C 3.5540 no . 2_665
C54 H93 2.8989 no . 2_665
C54 H94 3.5611 no . 2_665
C55 H26 3.3817 no . .
C55 H29B 3.4122 no . 2_565
C55 H93 3.0077 no . 2_665
C56 H25 3.3489 no . .
C56 H26 3.0874 no . .
C56 H93 3.3578 no . 2_665
C56 H98B 3.1535 no . 2_665
C57 H26 3.0687 no . .
C57 H88B 3.5609 no . 2_655
C58 H26 3.3545 no . .
C58 H88B 3.4309 no . 2_655
C59 H45 3.3883 no . .
C59 H88B 3.1534 no . 2_655
C60 H45 3.1066 no . .
C60 H86C 3.5435 no . 2_655
C60 H88B 3.1195 no . 2_655
C61 H81 3.4561 no . 2_655
C61 H88B 3.3187 no . 2_655
C62 H88B 3.4424 no . 2_655
C63 H98A 3.3433 no . 2_665
C63 H98B 3.4679 no . 2_665
C64 H78A 3.3234 no . 1_554
C64 H80 3.4365 no . 2_655
C64 H81 3.2981 no . 2_655
C66 H77A 3.5874 no . 1_554
C66 H77C 3.5590 no . 1_554
C66 H96A 3.5163 no . 2_665
C66 H98A 3.3477 no . 2_665
C68 H10A 3.2273 no . .
C68 H45 2.9679 no . .
C68 H86C 3.4206 no . 2_655
C69 H10A 2.9521 no . .
C69 H45 3.1211 no . .
C70 H4 3.4217 no . 2_656
C70 H10A 3.2111 no . .
C71 H4 3.5262 no . 2_656
C71 H72 3.2553 no . 2_656
C71 H78C 3.2161 no . 2_656
C72 H5 3.3534 no . 2_656
C72 H72 3.1014 no . 2_656
C73 H5 3.0436 no . 2_656
C73 H31 3.0258 no . .
C74 H5 3.0851 no . 2_656
C74 H31 2.8159 no . .
C74 H38C 3.0215 no . 2_666
C75 H5 3.4456 no . 2_656
C75 H10A 3.0995 no . .
C75 H10C 3.4161 no . .
C75 H31 3.3215 no . .
C75 H38C 3.4657 no . 2_666
C77 H38B 3.5295 no . 2_666
C77 H49C 3.5035 no . 2_656
C77 H96A 3.5455 no . 2_666
C77 H97A 3.5479 no . 2_666
C78 H3 3.5065 no . .
C78 H71 3.1880 no . 2_656
C79 H81 3.5781 no . 2_655
C80 H44 3.3859 no . .
C80 H49B 3.3645 no . .
C80 H80 2.9638 no . 2_655
C80 H81 3.3099 no . 2_655
C81 H49B 2.8718 no . .
C81 H80 2.9739 no . 2_655
C82 H49B 3.2809 no . .
C84 H23 3.5660 no . .
C86 H3 3.3279 no . 1_554
C86 H4 2.9160 no . 1_554
C86 H10A 3.2369 no . 2_655
C86 H10B 3.5938 no . 2_655
C87 H23 3.0780 no . 2_555
C87 H28B 3.3917 no . 2_555
C87 H28C 3.5553 no . 2_555
C87 H48C 3.4925 no . 2_555
C87 H87C 3.3583 no . 2_555
C88 H10B 3.5550 no . 2_655
C88 H28C 3.4107 no . 2_555
C88 H98C 3.5914 no . 1_545
C90 H11 3.1234 no . .
C90 H26 3.5102 no . .
C90 H29A 3.5296 no . 2_565
C90 H29B 3.4473 no . 2_565
C91 H11 3.3562 no . .
C91 H29A 3.2813 no . 2_565
C93 H10C 3.2777 no . .
C94 H10B 3.5886 no . .
C94 H10C 3.3031 no . .
C96 H38A 3.1435 no . 2_666
C96 H38B 3.5026 no . .
C97 H34 3.5382 no . .
C97 H39B 3.2845 no . .
C97 H47A 3.3701 no . 1_565
C97 H47B 3.5166 no . 1_565
C98 H49A 3.4418 no . 1_565
C98 H49C 3.5277 no . 1_565
C98 H88C 3.5860 no . 1_565
C100 H4 3.5842 no . 2_656
C100 H37B 3.5791 no . 2_666
C100 H53 3.4208 no . 2_665
C100 H54 3.2825 no . 2_665
C100 H75 3.1039 no . .
C100 H86A 2.8464 no . 2_655
C100 H88A 3.4102 no . 2_655
C100 H94 3.5353 no . .
H3 C78 3.5065 no . .
H3 C86 3.3279 no . 1_556
H3 H48B 3.1820 no . 2_556
H3 H72 3.5605 no . .
H3 H78B 2.5327 no . .
H3 H86B 2.5516 no . 1_556
H3 H86C 3.3898 no . 1_556
H4 O99 3.3461 no . 2_656
H4 C70 3.4217 no . 2_656
H4 C71 3.5262 no . 2_656
H4 C86 2.9160 no . 1_556
H4 C100 3.5842 no . 2_656
H4 H10A 2.9415 no . 2_656
H4 H48B 3.1881 no . 2_556
H4 H86A 2.5450 no . 1_556
H4 H86B 2.7006 no . 1_556
H4 H86C 3.0266 no . 1_556
H5 O99 3.3223 no . 2_656
H5 N76 3.5727 no . 2_656
H5 C72 3.3534 no . 2_656
H5 C73 3.0436 no . 2_656
H5 C74 3.0851 no . 2_656
H5 C75 3.4456 no . 2_656
H5 H42 3.2438 no . 2_556
H5 H74 3.4111 no . 2_656
H5 H77B 3.3527 no . 2_656
H6 H42 3.2661 no . 2_556
H6 H71 3.4009 no . .
H6 H78C 2.9576 no . 2_656
H10A C68 3.2273 no . .
H10A C69 2.9521 no . .
H10A C70 3.2111 no . .
H10A C75 3.0995 no . .
H10A C86 3.2369 no . 2_655
H10A H4 2.9415 no . 2_656
H10A H75 2.7505 no . .
H10A H86A 2.3588 no . 2_655
H10A H86C 3.3387 no . 2_655
H10A H88A 3.3064 no . 2_655
H10B C54 3.2830 no . 2_665
H10B C86 3.5938 no . 2_655
H10B C88 3.5550 no . 2_655
H10B C94 3.5886 no . .
H10B H23 3.3643 no . 1_655
H10B H53 3.2958 no . 2_665
H10B H54 2.5628 no . 2_665
H10B H86A 2.6920 no . 2_655
H10B H87A 3.3314 no . 2_655
H10B H88A 2.6530 no . 2_655
H10B H94 3.1403 no . .
H10C C53 3.4494 no . 2_665
H10C C54 3.5540 no . 2_665
H10C C75 3.4161 no . .
H10C C93 3.2777 no . .
H10C C94 3.3031 no . .
H10C H37B 3.1834 no . 2_666
H10C H53 3.0305 no . 2_665
H10C H54 3.2132 no . 2_665
H10C H75 2.6981 no . .
H10C H93 3.2356 no . .
H10C H94 3.2821 no . .
H10C H96C 3.4074 no . .
H11 N18 3.5515 no . 2_566
H11 C90 3.1234 no . .
H11 C91 3.3562 no . .
H11 H37C 3.4402 no . 2_566
H11 H90 2.5067 no . .
H11 H91 2.9664 no . .
H22 O99 2.9636 no . 1_455
H22 H87A 3.4974 no . 2_555
H22 H99 3.0359 no . 1_455
H23 C84 3.5660 no . .
H23 C87 3.0780 no . 2_555
H23 H10B 3.3643 no . 1_455
H23 H54 3.1804 no . 2_565
H23 H83 3.5684 no . .
H23 H84 3.0523 no . .
H23 H87A 2.2000 no . 2_555
H23 H87B 3.2134 no . 2_555
H23 H87C 3.5487 no . 2_555
H23 H88A 3.5544 no . 2_555
H25 C25 3.1671 no . 2_565
H25 C26 3.3803 no . 2_565
H25 C51 3.0369 no . .
H25 C52 3.1538 no . .
H25 C53 3.5523 no . .
H25 C56 3.3489 no . .
H25 H25 2.6633 no . 2_565
H25 H26 3.0608 no . 2_565
H25 H52 3.4858 no . .
H26 C29 3.2800 no . 2_565
H26 C55 3.3817 no . .
H26 C56 3.0874 no . .
H26 C57 3.0687 no . .
H26 C58 3.3545 no . .
H26 C90 3.5102 no . .
H26 H25 3.0608 no . 2_565
H26 H29B 2.3267 no . 2_565
H26 H29C 3.5686 no . 2_565
H26 H55 3.5237 no . .
H26 H90 2.9612 no . .
H28A N16 3.4026 no . 1_554
H28A H47A 3.5188 no . 2_555
H28A H49A 3.2637 no . 2_555
H28A H91 3.5627 no . 2_565
H28A H97B 2.6991 no . 2_565
H28A H98C 3.1823 no . 2_565
H28B N16 2.9025 no . 1_554
H28B C87 3.3917 no . 2_555
H28B H48A 3.2023 no . 2_555
H28B H49A 3.5073 no . 2_555
H28B H83 3.0747 no . .
H28B H84 3.2554 no . .
H28B H87A 3.0304 no . 2_555
H28B H87B 2.8473 no . 2_555
H28C C87 3.5553 no . 2_555
H28C C88 3.4107 no . 2_555
H28C H54 2.9226 no . 2_565
H28C H55 3.5160 no . 2_565
H28C H87A 3.0376 no . 2_555
H28C H87B 3.2622 no . 2_555
H28C H88A 2.8976 no . 2_555
H28C H88C 3.0722 no . 2_555
H28C H98C 3.2374 no . 2_565
H29A N18 2.7734 no . 1_554
H29A C17 3.2487 no . 1_554
H29A C90 3.5296 no . 2_565
H29A C91 3.2813 no . 2_565
H29A H90 3.3747 no . 2_565
H29A H91 2.9131 no . 2_565
H29A H97B 3.4615 no . 2_565
H29B C26 3.1424 no . 2_565
H29B C55 3.4122 no . 2_565
H29B C90 3.4473 no . 2_565
H29B H26 2.3267 no . 2_565
H29B H55 3.1913 no . 2_565
H29B H90 3.1594 no . 2_565
H29C N16 3.5427 no . 1_554
H29C N18 3.4208 no . 1_554
H29C C51 3.4573 no . .
H29C C52 3.0454 no . .
H29C H26 3.5686 no . 2_565
H29C H52 2.6526 no . .
H31 N67 3.0364 no . 1_556
H31 N76 3.4364 no . .
H31 C73 3.0258 no . .
H31 C74 2.8159 no . .
H31 C75 3.3215 no . .
H31 H74 2.9111 no . .
H31 H77C 3.1515 no . .
H32 N67 2.7742 no . 1_556
H32 H38B 3.5608 no . 2_666
H32 H74 3.5405 no . .
H32 H77C 3.1552 no . .
H32 H96A 3.1133 no . 2_666
H34 N18 3.1920 no . 2_566
H34 C12 3.3854 no . 2_566
H34 C17 3.3946 no . 2_566
H34 C35 3.4779 no . 2_566
H34 C97 3.5382 no . .
H34 H35 3.1019 no . 2_566
H34 H97C 2.7543 no . .
H35 N18 2.4675 no . 2_566
H35 C17 3.3258 no . 2_566
H35 C30 3.5907 no . 2_566
H35 C34 3.0564 no . 2_566
H35 C35 2.8806 no . 2_566
H35 H34 3.1019 no . 2_566
H35 H35 2.8238 no . 2_566
H35 H91 3.1972 no . .
H35 H97C 3.5381 no . .
H37A N67 3.4744 no . 1_556
H37A C52 3.1892 no . 1_556
H37A C53 3.2636 no . 1_556
H37A H52 2.5874 no . 1_556
H37A H53 2.7265 no . 1_556
H37A H96A 3.5790 no . 2_666
H37A H96C 3.0474 no . 2_666
H37A H99 3.5665 no . 2_666
H37B O99 2.8576 no . 2_666
H37B C53 3.4390 no . 1_556
H37B C100 3.5791 no . 2_666
H37B H10C 3.1834 no . 2_666
H37B H53 2.5940 no . 1_556
H37B H99 2.0463 no . 2_666
H37C C10 3.5082 no . 2_566
H37C C19 3.1931 no . 2_566
H37C C20 3.3944 no . 2_566
H37C H11 3.4402 no . 2_566
H37C H52 3.4805 no . 1_556
H37C H53 3.1237 no . 1_556
H37C H99 3.3238 no . 2_666
H38A C96 3.1435 no . 2_666
H38A H38A 3.1599 no . 2_666
H38A H38B 3.1493 no . 2_666
H38A H74 3.4611 no . 2_666
H38A H96A 3.0336 no . 2_666
H38A H96B 2.6731 no . 2_666
H38A H96C 3.2165 no . 2_666
H38B C77 3.5295 no . 2_666
H38B C96 3.5026 no . .
H38B H32 3.5608 no . 2_666
H38B H38A 3.1493 no . 2_666
H38B H74 2.9113 no . 2_666
H38B H77B 3.2297 no . 2_666
H38B H77C 2.9331 no . 2_666
H38B H96A 2.9965 no . .
H38B H96B 3.1330 no . .
H38B H97A 3.3302 no . .
H38B H97C 3.3935 no . .
H38C C74 3.0215 no . 2_666
H38C C75 3.4657 no . 2_666
H38C H74 2.2016 no . 2_666
H38C H75 3.1176 no . 2_666
H38C H77B 3.2942 no . 2_666
H38C H77C 3.3589 no . 2_666
H38C H96B 3.3092 no . 2_666
H38C H99 3.4415 no . 2_666
H39A H41 3.0542 no . 2_566
H39A H77B 3.1396 no . 2_666
H39A H99 3.0388 no . 2_666
H39B C97 3.2845 no . .
H39B H47B 2.8914 no . 1_565
H39B H77B 3.1225 no . 2_666
H39B H97A 2.7660 no . .
H39B H97C 2.9516 no . .
H39C C8 3.5161 no . 2_566
H39C C9 3.2741 no . 2_566
H39C C10 3.0512 no . 2_566
H39C C11 3.1918 no . 2_566
H39C C12 3.4806 no . 2_566
H39C C13 3.5381 no . 2_566
H39C H41 3.4401 no . 2_566
H41 H39A 3.0542 no . 2_566
H41 H39C 3.4401 no . 2_566
H42 C4 3.4191 no . 2_556
H42 C5 2.9899 no . 2_556
H42 C6 3.0080 no . 2_556
H42 C7 3.4586 no . 2_556
H42 H5 3.2438 no . 2_556
H42 H6 3.2661 no . 2_556
H44 N65 3.5372 no . 2_655
H44 C80 3.3859 no . .
H44 H60 2.9424 no . .
H44 H77A 3.5970 no . 2_656
H44 H78A 2.9023 no . 2_656
H44 H78C 3.5448 no . 2_656
H44 H80 3.2202 no . .
H45 C59 3.3883 no . .
H45 C60 3.1066 no . .
H45 C68 2.9679 no . .
H45 C69 3.1211 no . .
H45 H60 2.4611 no . .
H45 H71 3.0010 no . .
H45 H78A 3.3898 no . 2_656
H45 H78C 3.0171 no . 2_656
H47A C1 3.5933 no . 2_556
H47A C14 3.3496 no . 2_556
H47A C15 3.3316 no . 2_556
H47A C97 3.3701 no . 1_545
H47A H28A 3.5188 no . 2_555
H47A H97A 3.0650 no . 1_545
H47A H97B 2.8256 no . 1_545
H47B C97 3.5166 no . 1_545
H47B H39B 2.8914 no . 1_545
H47B H77A 3.3600 no . 2_656
H47B H77B 3.1554 no . 2_656
H47B H97A 2.8079 no . 1_545
H47B H97B 3.4049 no . 1_545
H47C C1 3.3136 no . 2_556
H47C C2 2.9202 no . 2_556
H47C C3 3.3620 no . 2_556
H47C C6 3.5151 no . 2_556
H47C C7 3.0223 no . 2_556
H47C C8 3.5766 no . 2_556
H48A N16 3.1945 no . 2_556
H48A C15 3.5388 no . 2_556
H48A H28B 3.2023 no . 2_555
H48A H83 3.3184 no . 2_555
H48A H86B 3.3593 no . 2_555
H48A H87B 2.9998 no . .
H48A H87C 2.9820 no . 2_555
H48B C3 3.0781 no . 2_556
H48B C4 3.0814 no . 2_556
H48B H3 3.1820 no . 2_556
H48B H4 3.1881 no . 2_556
H48B H86A 3.5884 no . 2_555
H48B H86B 3.0971 no . 2_555
H48B H87C 3.4164 no . 2_555
H48C C87 3.4925 no . 2_555
H48C H87A 3.2829 no . 2_555
H48C H87B 3.1571 no . .
H48C H87C 2.8113 no . 2_555
H49A C98 3.4418 no . 1_545
H49A H28A 3.2637 no . 2_555
H49A H28B 3.5073 no . 2_555
H49A H87B 3.1803 no . .
H49A H88C 2.7669 no . .
H49A H97A 3.3524 no . 1_545
H49A H97B 3.1352 no . 1_545
H49A H98A 3.1154 no . 1_545
H49A H98C 2.9074 no . 1_545
H49B C80 3.3645 no . .
H49B C81 2.8718 no . .
H49B C82 3.2809 no . .
H49B H81 2.8167 no . .
H49B H87B 3.2759 no . .
H49B H88C 2.9784 no . .
H49C C77 3.5035 no . 2_656
H49C C98 3.5277 no . 1_545
H49C H77A 2.6157 no . 2_656
H49C H78A 3.4406 no . 2_656
H49C H97A 3.0951 no . 1_545
H49C H98A 2.8008 no . 1_545
H49C H98C 3.4203 no . 1_545
H52 C29 3.5708 no . .
H52 C37 3.3839 no . 1_554
H52 H25 3.4858 no . .
H52 H29C 2.6526 no . .
H52 H37A 2.5874 no . 1_554
H52 H37C 3.4805 no . 1_554
H52 H96C 3.1208 no . 2_665
H53 O99 3.5289 no . 2_665
H53 C21 3.3399 no . 2_565
H53 C22 3.5264 no . 2_565
H53 C26 3.4940 no . 2_565
H53 C37 2.9740 no . 1_554
H53 C100 3.4208 no . 2_665
H53 H10B 3.2958 no . 2_665
H53 H10C 3.0305 no . 2_665
H53 H37A 2.7265 no . 1_554
H53 H37B 2.5940 no . 1_554
H53 H37C 3.1237 no . 1_554
H53 H96C 3.3786 no . 2_665
H53 H99 3.0267 no . 2_665
H54 N27 3.2739 no . 2_565
H54 C22 3.5628 no . 2_565
H54 C23 2.9986 no . 2_565
H54 C24 2.9635 no . 2_565
H54 C25 3.5116 no . 2_565
H54 C28 3.5649 no . 2_565
H54 C100 3.2825 no . 2_665
H54 H10B 2.5628 no . 2_665
H54 H10C 3.2132 no . 2_665
H54 H23 3.1804 no . 2_565
H54 H28C 2.9226 no . 2_565
H54 H93 3.2235 no . 2_665
H54 H94 3.2703 no . 2_665
H55 H26 3.5237 no . .
H55 H28C 3.5160 no . 2_565
H55 H29B 3.1913 no . 2_565
H55 H93 3.3890 no . 2_665
H55 H94 3.5769 no . 2_665
H60 C44 3.3644 no . .
H60 C45 3.1250 no . .
H60 H44 2.9424 no . .
H60 H45 2.4611 no . .
H60 H86C 3.3052 no . 2_655
H60 H88B 3.5150 no . 2_655
H71 C6 3.3207 no . .
H71 C7 3.1444 no . .
H71 C8 3.1505 no . .
H71 C9 3.3847 no . .
H71 C45 3.5180 no . .
H71 C78 3.1880 no . 2_656
H71 H6 3.4009 no . .
H71 H45 3.0010 no . .
H71 H72 2.8902 no . 2_656
H71 H78B 3.2525 no . 2_656
H71 H78C 2.3333 no . 2_656
H72 C2 3.0717 no . .
H72 C3 3.1554 no . .
H72 C4 3.4139 no . .
H72 C6 3.5499 no . .
H72 C7 3.2655 no . .
H72 C71 3.2553 no . 2_656
H72 C72 3.1014 no . 2_656
H72 H3 3.5605 no . .
H72 H71 2.8902 no . 2_656
H72 H72 2.5987 no . 2_656
H74 C31 3.4393 no . .
H74 C38 2.9569 no . 2_666
H74 H5 3.4111 no . 2_656
H74 H31 2.9111 no . .
H74 H32 3.5405 no . .
H74 H38A 3.4611 no . 2_666
H74 H38B 2.9113 no . 2_666
H74 H38C 2.2016 no . 2_666
H75 C100 3.1039 no . .
H75 H10A 2.7505 no . .
H75 H10C 2.6981 no . .
H75 H38C 3.1176 no . 2_666
H77A N67 3.4165 no . 1_556
H77A C49 3.5828 no . 2_656
H77A C66 3.5874 no . 1_556
H77A H44 3.5970 no . 2_656
H77A H47B 3.3600 no . 2_656
H77A H49C 2.6157 no . 2_656
H77A H96A 3.4429 no . 2_666
H77A H97A 3.1985 no . 2_666
H77A H98A 3.1628 no . 2_666
H77B C39 3.5632 no . 2_666
H77B H5 3.3527 no . 2_656
H77B H38B 3.2297 no . 2_666
H77B H38C 3.2942 no . 2_666
H77B H39A 3.1396 no . 2_666
H77B H39B 3.1225 no . 2_666
H77B H47B 3.1554 no . 2_656
H77B H97A 3.4236 no . 2_666
H77C N67 2.8994 no . 1_556
H77C C38 3.5973 no . 2_666
H77C C66 3.5590 no . 1_556
H77C H31 3.1515 no . .
H77C H32 3.1552 no . .
H77C H38B 2.9331 no . 2_666
H77C H38C 3.3589 no . 2_666
H77C H96A 2.8445 no . 2_666
H77C H97A 3.4387 no . 2_666
H78A N65 2.7322 no . 1_556
H78A C44 3.2911 no . 2_656
H78A C45 3.5536 no . 2_656
H78A C64 3.3234 no . 1_556
H78A H44 2.9023 no . 2_656
H78A H45 3.3898 no . 2_656
H78A H49C 3.4406 no . 2_656
H78B N65 3.4925 no . 1_556
H78B C2 3.3654 no . .
H78B C3 2.8176 no . .
H78B C4 3.4768 no . .
H78B H3 2.5327 no . .
H78B H71 3.2525 no . 2_656
H78C C6 3.3286 no . 2_656
H78C C44 3.5424 no . 2_656
H78C C45 3.2297 no . 2_656
H78C C71 3.2161 no . 2_656
H78C H6 2.9576 no . 2_656
H78C H44 3.5448 no . 2_656
H78C H45 3.0171 no . 2_656
H78C H71 2.3333 no . 2_656
H80 N65 2.5089 no . 2_655
H80 C64 3.4365 no . 2_655
H80 C80 2.9638 no . 2_655
H80 C81 2.9739 no . 2_655
H80 H44 3.2202 no . .
H80 H80 2.9540 no . 2_655
H80 H81 2.9579 no . 2_655
H81 N65 3.0079 no . 2_655
H81 C49 3.5772 no . .
H81 C61 3.4561 no . 2_655
H81 C64 3.2981 no . 2_655
H81 C79 3.5781 no . 2_655
H81 C80 3.3099 no . 2_655
H81 H49B 2.8167 no . .
H81 H80 2.9579 no . 2_655
H83 N16 2.7809 no . 1_554
H83 H23 3.5684 no . .
H83 H28B 3.0747 no . .
H83 H48A 3.3184 no . 2_555
H83 H87B 3.5033 no . 2_555
H84 N16 3.1639 no . 1_554
H84 N27 3.4087 no . .
H84 C22 3.3186 no . .
H84 C23 2.8475 no . .
H84 C24 2.9316 no . .
H84 C25 3.4568 no . .
H84 H23 3.0523 no . .
H84 H28B 3.2554 no . .
H86A O99 3.3931 no . 2_655
H86A C4 3.3882 no . 1_554
H86A C100 2.8464 no . 2_655
H86A H4 2.5450 no . 1_554
H86A H10A 2.3588 no . 2_655
H86A H10B 2.6920 no . 2_655
H86A H48B 3.5884 no . 2_555
H86B N16 3.4278 no . 1_554
H86B C3 3.1512 no . 1_554
H86B C4 3.2302 no . 1_554
H86B C48 3.5718 no . 2_555
H86B H3 2.5516 no . 1_554
H86B H4 2.7006 no . 1_554
H86B H48A 3.3593 no . 2_555
H86B H48B 3.0971 no . 2_555
H86C C60 3.5435 no . 2_655
H86C C68 3.4206 no . 2_655
H86C H3 3.3898 no . 1_554
H86C H4 3.0266 no . 1_554
H86C H10A 3.3387 no . 2_655
H86C H60 3.3052 no . 2_655
H87A C23 3.1174 no . 2_555
H87A C28 3.4846 no . 2_555
H87A H10B 3.3314 no . 2_655
H87A H22 3.4974 no . 2_555
H87A H23 2.2000 no . 2_555
H87A H28B 3.0304 no . 2_555
H87A H28C 3.0376 no . 2_555
H87A H48C 3.2829 no . 2_555
H87B C28 3.4817 no . 2_555
H87B C48 3.5076 no . .
H87B H23 3.2134 no . 2_555
H87B H28B 2.8473 no . 2_555
H87B H28C 3.2622 no . 2_555
H87B H48A 2.9998 no . .
H87B H48C 3.1571 no . .
H87B H49A 3.1803 no . .
H87B H49B 3.2759 no . .
H87B H83 3.5033 no . 2_555
H87B H87C 2.9293 no . 2_555
H87C C48 3.2386 no . 2_555
H87C C87 3.3583 no . 2_555
H87C H23 3.5487 no . 2_555
H87C H48A 2.9820 no . 2_555
H87C H48B 3.4164 no . 2_555
H87C H48C 2.8113 no . 2_555
H87C H87B 2.9293 no . 2_555
H87C H87C 2.9211 no . 2_555
H88A C100 3.4102 no . 2_655
H88A H10A 3.3064 no . 2_655
H88A H10B 2.6530 no . 2_655
H88A H23 3.5544 no . 2_555
H88A H28C 2.8976 no . 2_555
H88A H94 3.2598 no . 2_655
H88B C57 3.5609 no . 2_655
H88B C58 3.4309 no . 2_655
H88B C59 3.1534 no . 2_655
H88B C60 3.1195 no . 2_655
H88B C61 3.3187 no . 2_655
H88B C62 3.4424 no . 2_655
H88B H60 3.5150 no . 2_655
H88C C49 3.2841 no . .
H88C C98 3.5860 no . 1_545
H88C H28C 3.0722 no . 2_555
H88C H49A 2.7669 no . .
H88C H49B 2.9784 no . .
H88C H98C 2.8439 no . 1_545
H90 C10 3.4308 no . .
H90 C11 3.1730 no . .
H90 C19 2.9723 no . .
H90 C20 3.1097 no . .
H90 H11 2.5067 no . .
H90 H26 2.9612 no . .
H90 H29A 3.3747 no . 2_565
H90 H29B 3.1594 no . 2_565
H91 N18 3.2745 no . 2_566
H91 C35 3.4373 no . .
H91 H11 2.9664 no . .
H91 H28A 3.5627 no . 2_565
H91 H29A 2.9131 no . 2_565
H91 H35 3.1972 no . .
H93 C51 3.5728 no . 2_665
H93 C52 3.5025 no . 2_665
H93 C53 3.1696 no . 2_665
H93 C54 2.8989 no . 2_665
H93 C55 3.0077 no . 2_665
H93 C56 3.3578 no . 2_665
H93 H10C 3.2356 no . .
H93 H54 3.2235 no . 2_665
H93 H55 3.3890 no . 2_665
H94 C54 3.5611 no . 2_665
H94 C100 3.5353 no . .
H94 H10B 3.1403 no . .
H94 H10C 3.2821 no . .
H94 H54 3.2703 no . 2_665
H94 H55 3.5769 no . 2_665
H94 H88A 3.2598 no . 2_655
H96A N67 3.1637 no . 2_665
H96A C66 3.5163 no . 2_665
H96A C77 3.5455 no . 2_666
H96A H32 3.1133 no . 2_666
H96A H37A 3.5790 no . 2_666
H96A H38A 3.0336 no . 2_666
H96A H38B 2.9965 no . .
H96A H77A 3.4429 no . 2_666
H96A H77C 2.8445 no . 2_666
H96B C38 3.4234 no . 2_666
H96B H38A 2.6731 no . 2_666
H96B H38B 3.1330 no . .
H96B H38C 3.3092 no . 2_666
H96C C52 3.1208 no . 2_665
H96C C53 3.2728 no . 2_665
H96C H10C 3.4074 no . .
H96C H37A 3.0474 no . 2_666
H96C H38A 3.2165 no . 2_666
H96C H52 3.1208 no . 2_665
H96C H53 3.3786 no . 2_665
H97A C47 3.3662 no . 1_565
H97A C77 3.5479 no . 2_666
H97A H38B 3.3302 no . .
H97A H39B 2.7660 no . .
H97A H47A 3.0650 no . 1_565
H97A H47B 2.8079 no . 1_565
H97A H49A 3.3524 no . 1_565
H97A H49C 3.0951 no . 1_565
H97A H77A 3.1985 no . 2_666
H97A H77B 3.4236 no . 2_666
H97A H77C 3.4387 no . 2_666
H97B C47 3.5382 no . 1_565
H97B H28A 2.6991 no . 2_565
H97B H29A 3.4615 no . 2_565
H97B H47A 2.8256 no . 1_565
H97B H47B 3.4049 no . 1_565
H97B H49A 3.1352 no . 1_565
H97C C33 3.3702 no . .
H97C C34 2.8741 no . .
H97C C35 3.3567 no . .
H97C H34 2.7543 no . .
H97C H35 3.5381 no . .
H97C H38B 3.3935 no . .
H97C H39B 2.9516 no . .
H98A C49 3.3830 no . 1_565
H98A C63 3.3433 no . 2_665
H98A C66 3.3477 no . 2_665
H98A H49A 3.1154 no . 1_565
H98A H49C 2.8008 no . 1_565
H98A H77A 3.1628 no . 2_666
H98B C50 3.1984 no . 2_665
H98B C51 2.9136 no . 2_665
H98B C52 3.3413 no . 2_665
H98B C56 3.1535 no . 2_665
H98B C63 3.4679 no . 2_665
H98C C49 3.5829 no . 1_565
H98C C88 3.5914 no . 1_565
H98C H28A 3.1823 no . 2_565
H98C H28C 3.2374 no . 2_565
H98C H49A 2.9074 no . 1_565
H98C H49C 3.4203 no . 1_565
H98C H88C 2.8439 no . 1_565
H99 C22 3.4638 no . 1_655
H99 C37 3.0042 no . 2_666
H99 H22 3.0359 no . 1_655
H99 H37A 3.5665 no . 2_666
H99 H37B 2.0463 no . 2_666
H99 H37C 3.3238 no . 2_666
H99 H38C 3.4415 no . 2_666
H99 H39A 3.0388 no . 2_666
H99 H53 3.0267 no . 2_665

loop_
_geom_torsion_atom_site_label_1
_geom_torsion_atom_site_label_2
_geom_torsion_atom_site_label_3
_geom_torsion_atom_site_label_4
_geom_torsion
_geom_torsion_publ_flag
_geom_torsion_site_symmetry_1
_geom_torsion_site_symmetry_2
_geom_torsion_site_symmetry_3
_geom_torsion_site_symmetry_4
C28 N27 C24 C23 2.6(3) no . . . .
C28 N27 C24 C25 -176.20(19) no . . . .
C29 N27 C24 C23 -175.12(18) no . . . .
C29 N27 C24 C25 6.1(3) no . . . .
C77 N76 C73 C72 172.4(2) no . . . .
C77 N76 C73 C74 -8.0(3) no . . . .
C78 N76 C73 C72 3.6(3) no . . . .
C78 N76 C73 C74 -176.7(2) no . . . .
C2 C1 C13 C8 14.9(2) no . . . .
C2 C1 C13 C12 -163.40(17) no . . . .
C13 C1 C2 C3 167.65(19) no . . . .
C13 C1 C2 C7 -12.7(2) no . . . .
C2 C1 C14 C15 8.8(3) no . . . .
C2 C1 C14 C17 -162.35(19) no . . . .
C14 C1 C2 C3 -24.5(4) no . . . .
C14 C1 C2 C7 155.2(2) no . . . .
C13 C1 C14 C15 173.81(19) no . . . .
C13 C1 C14 C17 2.7(4) no . . . .
C14 C1 C13 C8 -152.3(2) no . . . .
C14 C1 C13 C12 29.4(4) no . . . .
C1 C2 C3 C4 179.31(18) no . . . .
C1 C2 C7 C6 -178.39(16) no . . . .
C1 C2 C7 C8 5.7(2) no . . . .
C3 C2 C7 C6 1.3(3) no . . . .
C3 C2 C7 C8 -174.56(17) no . . . .
C7 C2 C3 C4 -0.3(3) no . . . .
C2 C3 C4 C5 -0.5(3) no . . . .
C3 C4 C5 C6 0.2(4) no . . . .
C4 C5 C6 C7 0.7(3) no . . . .
C5 C6 C7 C2 -1.5(3) no . . . .
C5 C6 C7 C8 173.25(19) no . . . .
C2 C7 C8 C9 179.82(17) no . . . .
C2 C7 C8 C13 3.8(2) no . . . .
C6 C7 C8 C9 4.5(4) no . . . .
C6 C7 C8 C13 -171.5(2) no . . . .
C7 C8 C9 C10 -171.97(17) no . . . .
C7 C8 C9 C40 7.6(3) no . . . .
C7 C8 C13 C1 -11.65(19) no . . . .
C7 C8 C13 C12 166.88(14) no . . . .
C9 C8 C13 C1 171.97(16) no . . . .
C9 C8 C13 C12 -9.5(3) no . . . .
C13 C8 C9 C10 3.6(3) no . . . .
C13 C8 C9 C40 -176.84(15) no . . . .
C8 C9 C10 C11 2.9(3) no . . . .
C8 C9 C10 C19 -178.23(15) no . . . .
C8 C9 C40 C41 72.0(2) no . . . .
C8 C9 C40 C45 -108.7(2) no . . . .
C10 C9 C40 C41 -108.5(2) no . . . .
C10 C9 C40 C45 70.9(2) no . . . .
C40 C9 C10 C11 -176.63(15) no . . . .
C40 C9 C10 C19 2.2(3) no . . . .
C9 C10 C11 C12 -3.9(3) no . . . .
C19 C10 C11 C12 177.33(16) no . . . .
C10 C11 C12 C13 -1.8(3) no . . . .
C10 C11 C12 C30 174.67(15) no . . . .
C11 C12 C13 C1 -173.62(16) no . . . .
C11 C12 C13 C8 8.3(2) no . . . .
C11 C12 C30 C31 -139.30(16) no . . . .
C11 C12 C30 C35 39.0(2) no . . . .
C13 C12 C30 C31 36.8(3) no . . . .
C13 C12 C30 C35 -144.84(16) no . . . .
C30 C12 C13 C1 10.2(3) no . . . .
C30 C12 C13 C8 -167.91(15) no . . . .
C20 C21 C22 C23 179.07(15) no . . . .
C20 C21 C26 C25 -179.87(14) no . . . .
C22 C21 C26 C25 0.2(2) no . . . .
C26 C21 C22 C23 -1.0(3) no . . . .
C21 C22 C23 C24 0.8(3) no . . . .
C22 C23 C24 N27 -178.73(17) no . . . .
C22 C23 C24 C25 0.1(3) no . . . .
N27 C24 C25 C26 177.94(16) no . . . .
C23 C24 C25 C26 -0.9(2) no . . . .
C24 C25 C26 C21 0.8(2) no . . . .
C12 C30 C31 C32 -179.68(15) no . . . .
C12 C30 C35 C34 178.65(14) no . . . .
C31 C30 C35 C34 -2.9(3) no . . . .
C35 C30 C31 C32 1.9(3) no . . . .
C30 C31 C32 C33 0.8(3) no . . . .
C31 C32 C33 C34 -2.4(3) no . . . .
C31 C32 C33 C36 174.73(17) no . . . .
C32 C33 C34 C35 1.5(3) no . . . .
C32 C33 C36 C37 -65.3(2) no . . . .
C32 C33 C36 C38 54.5(2) no . . . .
C32 C33 C36 C39 175.45(16) no . . . .
C34 C33 C36 C37 111.7(2) no . . . .
C34 C33 C36 C38 -128.50(19) no . . . .
C34 C33 C36 C39 -7.6(3) no . . . .
C36 C33 C34 C35 -175.62(16) no . . . .
C33 C34 C35 C30 1.2(3) no . . . .
C9 C40 C41 C42 179.16(17) no . . . .
C9 C40 C45 C44 -179.84(16) no . . . .
C41 C40 C45 C44 -0.5(3) no . . . .
C45 C40 C41 C42 -0.2(3) no . . . .
C40 C41 C42 C43 0.7(3) no . . . .
C41 C42 C43 C44 -0.5(3) no . . . .
C41 C42 C43 C46 -178.68(19) no . . . .
C42 C43 C44 C45 -0.2(3) no . . . .
C42 C43 C46 C47 -50.7(2) no . . . .
C42 C43 C46 C48 69.4(2) no . . . .
C42 C43 C46 C49 -170.11(17) no . . . .
C44 C43 C46 C47 131.17(19) no . . . .
C44 C43 C46 C48 -108.7(2) no . . . .
C44 C43 C46 C49 11.8(3) no . . . .
C46 C43 C44 C45 177.92(17) no . . . .
C43 C44 C45 C40 0.7(3) no . . . .
C51 C50 C62 C57 -13.54(19) no . . . .
C51 C50 C62 C61 164.02(17) no . . . .
C62 C50 C51 C52 -168.94(17) no . . . .
C62 C50 C51 C56 11.92(19) no . . . .
C51 C50 C63 C64 161.30(18) no . . . .
C51 C50 C63 C66 -9.6(3) no . . . .
C63 C50 C51 C52 22.9(3) no . . . .
C63 C50 C51 C56 -156.25(19) no . . . .
C62 C50 C63 C64 -4.2(4) no . . . .
C62 C50 C63 C66 -175.06(18) no . . . .
C63 C50 C62 C57 154.0(2) no . . . .
C63 C50 C62 C61 -28.4(3) no . . . .
C50 C51 C52 C53 -178.47(17) no . . . .
C50 C51 C56 C55 177.37(14) no . . . .
C50 C51 C56 C57 -5.83(19) no . . . .
C52 C51 C56 C55 -1.9(3) no . . . .
C52 C51 C56 C57 174.92(16) no . . . .
C56 C51 C52 C53 0.6(3) no . . . .
C51 C52 C53 C54 1.0(3) no . . . .
C52 C53 C54 C55 -1.3(3) no . . . .
C53 C54 C55 C56 -0.0(3) no . . . .
C54 C55 C56 C51 1.6(3) no . . . .
C54 C55 C56 C57 -174.33(17) no . . . .
C51 C56 C57 C58 -178.39(16) no . . . .
C51 C56 C57 C62 -2.77(19) no . . . .
C55 C56 C57 C58 -2.1(3) no . . . .
C55 C56 C57 C62 173.52(19) no . . . .
C56 C57 C58 C59 172.62(16) no . . . .
C56 C57 C58 C89 -6.1(3) no . . . .
C56 C57 C62 C50 10.20(19) no . . . .
C56 C57 C62 C61 -167.70(14) no . . . .
C58 C57 C62 C50 -173.81(16) no . . . .
C58 C57 C62 C61 8.3(3) no . . . .
C62 C57 C58 C59 -2.5(3) no . . . .
C62 C57 C58 C89 178.82(15) no . . . .
C57 C58 C59 C60 -3.1(3) no . . . .
C57 C58 C59 C68 178.49(15) no . . . .
C57 C58 C89 C90 104.2(2) no . . . .
C57 C58 C89 C94 -75.4(2) no . . . .
C59 C58 C89 C90 -74.4(2) no . . . .
C59 C58 C89 C94 105.9(2) no . . . .
C89 C58 C59 C60 175.63(15) no . . . .
C89 C58 C59 C68 -2.8(3) no . . . .
C58 C59 C60 C61 3.1(3) no . . . .
C68 C59 C60 C61 -178.52(16) no . . . .
C59 C60 C61 C62 2.5(3) no . . . .
C59 C60 C61 C79 -173.76(15) no . . . .
C60 C61 C62 C50 174.68(16) no . . . .
C60 C61 C62 C57 -8.0(2) no . . . .
C60 C61 C79 C80 -40.8(2) no . . . .
C60 C61 C79 C84 137.66(16) no . . . .
C62 C61 C79 C80 143.26(16) no . . . .
C62 C61 C79 C84 -38.3(3) no . . . .
C79 C61 C62 C50 -9.3(3) no . . . .
C79 C61 C62 C57 167.96(15) no . . . .
C69 C70 C71 C72 179.64(14) no . . . .
C69 C70 C75 C74 -179.09(16) no . . . .
C71 C70 C75 C74 1.2(3) no . . . .
C75 C70 C71 C72 -0.6(3) no . . . .
C70 C71 C72 C73 -0.2(3) no . . . .
C71 C72 C73 N76 -179.79(15) no . . . .
C71 C72 C73 C74 0.5(3) no . . . .
N76 C73 C74 C75 -179.66(19) no . . . .
C72 C73 C74 C75 0.0(3) no . . . .
C73 C74 C75 C70 -0.9(3) no . . . .
C61 C79 C80 C81 -178.29(14) no . . . .
C61 C79 C84 C83 178.95(15) no . . . .
C80 C79 C84 C83 -2.5(3) no . . . .
C84 C79 C80 C81 3.1(2) no . . . .
C79 C80 C81 C82 -0.9(3) no . . . .
C80 C81 C82 C83 -1.9(3) no . . . .
C80 C81 C82 C85 174.26(15) no . . . .
C81 C82 C83 C84 2.5(3) no . . . .
C81 C82 C85 C86 -110.0(2) no . . . .
C81 C82 C85 C87 130.22(18) no . . . .
C81 C82 C85 C88 9.7(3) no . . . .
C83 C82 C85 C86 66.0(2) no . . . .
C83 C82 C85 C87 -53.8(2) no . . . .
C83 C82 C85 C88 -174.33(16) no . . . .
C85 C82 C83 C84 -173.73(17) no . . . .
C82 C83 C84 C79 -0.3(3) no . . . .
C58 C89 C90 C91 -178.96(15) no . . . .
C58 C89 C94 C93 179.37(16) no . . . .
C90 C89 C94 C93 -0.3(3) no . . . .
C94 C89 C90 C91 0.7(3) no . . . .
C89 C90 C91 C92 -0.7(3) no . . . .
C90 C91 C92 C93 0.2(3) no . . . .
C90 C91 C92 C95 -178.36(16) no . . . .
C91 C92 C93 C94 0.2(3) no . . . .
C91 C92 C95 C96 111.1(2) no . . . .
C91 C92 C95 C97 -9.4(3) no . . . .
C91 C92 C95 C98 -129.41(18) no . . . .
C93 C92 C95 C96 -67.4(2) no . . . .
C93 C92 C95 C97 172.12(17) no . . . .
C93 C92 C95 C98 52.1(2) no . . . .
C95 C92 C93 C94 178.85(17) no . . . .
C92 C93 C94 C89 -0.2(3) no . . . .
